data_7130199
loop_
_publ_author_name
'Wu, Jinjiang'
'Wang, Guo-Lu'
'Zhu, Zhenhua'
'Zhao, Chen'
'Li, Xiao-Lei'
'Zhang, Yi-Quan'
'Tang, Jinkui'

_publ_section_title
;
 Terminal fluoride coordinated air-stable chiral dysprosium single-ion
 magnets
;
_journal_name_full 'Chemical Communications'
_journal_paper_doi 10.1039/D2CC02570A
_journal_year 2022
_chemical_absolute_configuration ad
_chemical_formula_moiety 'C46 H44 Dy F2 N6 O, C24 H20 B, 2(C H4 O)'
_chemical_formula_sum 'C72 H72 B Dy F2 N6 O3'
_chemical_formula_weight 1280.66
_space_group_crystal_system monoclinic
_space_group_IT_number 4
_space_group_name_Hall 'P 2yb'
_space_group_name_H-M_alt 'P 1 21 1'
_atom_sites_solution_hydrogens mixed
_atom_sites_solution_primary dual
_audit_creation_date 2022-01-18
_audit_creation_method
;
Olex2 1.3
(compiled 2020.02.04 svn.rd84adfe8 for OlexSys, GUI svn.r6032)
;
_audit_update_record
;
2022-01-18 deposited with the CCDC.	2022-06-07 downloaded from the CCDC.
;
_cell_angle_alpha 90
_cell_angle_beta 96.1420(10)
_cell_angle_gamma 90
_cell_formula_units_Z 4
_cell_length_a 16.7039(4)
_cell_length_b 23.7837(7)
_cell_length_c 20.8546(6)
_cell_measurement_reflns_used 9855
_cell_measurement_temperature 180.0
_cell_measurement_theta_max 25.011
_cell_measurement_theta_min 2.379
_cell_volume 8237.6(4)
_computing_cell_refinement 'SAINT V8.40A (Bruker, 2019)'
_computing_data_reduction 'SAINT V8.40A (Bruker, 2019)'
_computing_molecular_graphics 'Olex2 1.3 (Dolomanov et al., 2009)'
_computing_publication_material 'Olex2 1.3 (Dolomanov et al., 2009)'
_computing_structure_refinement 'SHELXL 2018/3 (Sheldrick, 2015)'
_computing_structure_solution 'SHELXT 2018/2 (Sheldrick, 2018)'
_diffrn_ambient_temperature 180.0
_diffrn_measured_fraction_theta_full 0.996
_diffrn_measured_fraction_theta_max 0.996
_diffrn_measurement_device_type 'CCD area detector'
_diffrn_measurement_method 'phi and omega scans'
_diffrn_radiation_monochromator graphite
_diffrn_radiation_type MoK\a
_diffrn_radiation_wavelength 0.71073
_diffrn_reflns_av_R_equivalents 0.0384
_diffrn_reflns_av_unetI/netI 0.0514
_diffrn_reflns_Laue_measured_fraction_full 0.996
_diffrn_reflns_Laue_measured_fraction_max 0.996
_diffrn_reflns_limit_h_max 19
_diffrn_reflns_limit_h_min -17
_diffrn_reflns_limit_k_max 28
_diffrn_reflns_limit_k_min -28
_diffrn_reflns_limit_l_max 24
_diffrn_reflns_limit_l_min -24
_diffrn_reflns_number 84217
_diffrn_reflns_point_group_measured_fraction_full 0.991
_diffrn_reflns_point_group_measured_fraction_max 0.991
_diffrn_reflns_theta_full 25.048
_diffrn_reflns_theta_max 25.048
_diffrn_reflns_theta_min 2.106
_diffrn_source_current 1.4
_diffrn_source_power 0.07
_diffrn_source_voltage 50.0
_exptl_absorpt_coefficient_mu 0.952
_exptl_absorpt_correction_T_max 0.7452
_exptl_absorpt_correction_T_min 0.5630
_exptl_absorpt_correction_type multi-scan
_exptl_absorpt_process_details
;
SADABS-2016/2 (Bruker,2016/2) was used for absorption correction.
wR2(int) was 0.1097 before and 0.0664 after correction.
The Ratio of minimum to maximum transmission is 0.7555.
The \l/2 correction factor is Not present.
;
_exptl_crystal_colour 'clear light yellow'
_exptl_crystal_colour_lustre clear
_exptl_crystal_colour_modifier light
_exptl_crystal_colour_primary yellow
_exptl_crystal_density_diffrn 1.033
_exptl_crystal_description block
_exptl_crystal_F_000 2636
_exptl_crystal_preparation 'Magnetic properties'
_exptl_crystal_size_max 0.2
_exptl_crystal_size_mid 0.15
_exptl_crystal_size_min 0.13
_refine_diff_density_max 1.464
_refine_diff_density_min -0.505
_refine_diff_density_rms 0.061
_refine_ls_abs_structure_details
;
 Flack x determined using 12041 quotients [(I+)-(I-)]/[(I+)+(I-)]
 (Parsons, Flack and Wagner, Acta Cryst. B69 (2013) 249-259).
;
_refine_ls_abs_structure_Flack 0.073(3)
_refine_ls_extinction_method none
_refine_ls_goodness_of_fit_ref 1.036
_refine_ls_hydrogen_treatment constr
_refine_ls_matrix_type full
_refine_ls_number_parameters 1500
_refine_ls_number_reflns 28919
_refine_ls_number_restraints 632
_refine_ls_restrained_S_all 1.055
_refine_ls_R_factor_all 0.0411
_refine_ls_R_factor_gt 0.0371
_refine_ls_shift/su_max 0.010
_refine_ls_shift/su_mean 0.000
_refine_ls_structure_factor_coef Fsqd
_refine_ls_weighting_details 'w=1/[\s^2^(Fo^2^)+(0.0462P)^2^+4.1312P] where P=(Fo^2^+2Fc^2^)/3'
_refine_ls_weighting_scheme calc
_refine_ls_wR_factor_gt 0.0921
_refine_ls_wR_factor_ref 0.0945
_reflns_Friedel_coverage 0.940
_reflns_Friedel_fraction_full 0.986
_reflns_Friedel_fraction_max 0.986
_reflns_number_gt 26868
_reflns_number_total 28919
_reflns_threshold_expression 'I > 2\s(I)'
_cod_data_source_file d2cc02570a2.cif
_cod_data_source_block 1_CCDC1
_cod_depositor_comments
;
The following automatic conversions were performed:

data item '_chemical_absolute_configuration' value 'AD' was changed
to 'ad' in accordance with the
/home/data/users/saulius/crontab/automatic-downloads/rss-feeds/RSC/lib/dictionaries/cif_core.dic
dictionary named 'cif_core.dic' version 2.4.2 last updated on
2011-04-26.

Automatic conversion script
Id: cif_fix_values 7556 2019-12-06 15:28:31Z antanas 
;
_cod_database_code 7130199
_shelx_shelxl_version_number 2018/3
_shelx_space_group_comment
;
The symmetry employed for this shelxl refinement is uniquely defined
by the following loop, which should always be used as a source of
symmetry information in preference to the above space-group names.
They are only intended as comments.
;
_shelx_estimated_absorpt_t_max 0.886
_shelx_estimated_absorpt_t_min 0.832
_olex2_refinement_description
;
1. Fixed Uiso
 At 1.2 times of:
  All C(H) groups
 At 1.5 times of:
  All C(H,H,H) groups, All O(H) groups, All O(H,H) groups
2. Restrained distances
 C139-C101
 1.532 with sigma of 0.02
3. Uiso/Uaniso restraints and constraints
C19 \\sim C102 \\sim C97 \\sim C98 \\sim C99 \\sim C100 \\sim C101 \\sim C139:
within 3.8A with sigma of 0.01 and sigma for terminal atoms of 0.02 within 3.8A
C119 \\sim C120 \\sim C121 \\sim C122 \\sim C117 \\sim C118 \\sim C136: within
3.8A with sigma of 0.01 and sigma for terminal atoms of 0.02 within 3.8A
C51 \\sim C58 \\sim C105 \\sim C88 \\sim C132 \\sim C129 \\sim C138: within
3.8A with sigma of 0.01 and sigma for terminal atoms of 0.02 within 3.8A
C47 \\sim C63 \\sim C113 \\sim C126 \\sim C131 \\sim C104 \\sim C140: within
3.8A with sigma of 0.01 and sigma for terminal atoms of 0.02 within 3.8A
C108 \\sim C109 \\sim C110 \\sim C111 \\sim C106 \\sim C107 \\sim C134: within
3.8A with sigma of 0.01 and sigma for terminal atoms of 0.02 within 3.8A
Uanis(Dy1) \\sim Ueq: with sigma of 0.001 and sigma for terminal atoms of 0.002
4.a Everything fixed:
 O4, H4A
4.b Riding coordinates:
 C138(H13G,H13H,H13I), C139(H13M,H13N,H13O), C1(H1C,H1D,H1E)
4.c Rotating group:
 O2(H2A,H2B), O1(H1A,H1B)
4.d Ternary CH refined with riding coordinates:
 C19(H19), C29(H29), C45(H45), C46(H46), C61(H61), C68(H68), C82(H82), C93(H93)
4.e Aromatic/amide H refined with riding coordinates:
 C4(H4), C5(H5), C7(H7), C8(H8), C9(H9), C10(H10), C11(H11), C13(H13),
 C14(H14), C16(H16), C17(H17), C18(H18), C20(H20), C22(H22), C23(H23), C24(H24),
  C25(H25), C27(H27), C30(H30), C31(H31), C34(H34), C35(H35), C36(H36),
 C38(H38), C40(H40), C41(H41), C43(H43), C44(H44), C48(H48), C49(H49), C50(H50),
  C52(H52), C53(H53), C55(H55), C56(H56), C57(H57), C58(H58), C60(H60),
 C62(H62), C63(H63), C64(H64), C67(H67), C69(H69), C70(H70), C71(H71), C72(H72),
  C73(H73), C74(H74), C75(H75), C76(H76), C78(H78), C80(H80), C81(H81),
 C83(H83), C84(H84), C86(H86), C87(H87), C88(H88), C89(H89), C90(H90), C91(H91),
  C92(H92), C94(H94), C95(H95), C97(H97), C98(H98), C99(H99), C100(H100),
 C103(H103), C105(H105), C106(H106), C109(H109), C110(H110), C111(H111),
 C112(H112), C113(H113), C114(H114), C115(H115), C117(H117), C120(H120),
 C121(H121), C122(H122), C123(H123), C125(H125), C126(H126), C127(H127),
 C128(H128), C131(H131), C132(H132), C133(H133), C135(H135), C137(H137)
4.f Fitted hexagon refined as free rotating group:
 C97(C98,C99,C100,C101,C102), C106(C107,C108,C109,C110,C111), C117(C118,C119,
 C120,C121,C122)
4.g Idealised Me refined as rotating group:
 C116(H11A,H11B,H11C), C130(H13A,H13B,H13C), C134(H13J,H13K,H13L), C136(H13D,
 H13E,H13F), C140(H14D,H14E,H14F), C141(H14A,H14B,H14C), C142(H14G,H14H,H14I),
 C143(H14J,H14K,H14L), C144(H14M,H14N,H14O)
4.h Idealised tetrahedral OH refined as rotating group:
 O7(H7A), O6(H6), O3(H3)
;
_smtbx_masks_special_details
;
A solvent mask was calculated and 562 electrons were 
found in a volume of 2784\%A^3^ in 1 void per unit cell. 
This is consistent with the presence of 
7.5[CH3OH] per Asymmetric Unit 
which account for 540 electrons 
per unit cell.
;
_smtbx_masks_void_probe_radius 1.2
_smtbx_masks_void_truncation_radius 1.2
_olex2_submission_special_instructions 'No special instructions were received'

loop_
_space_group_symop_operation_xyz
'x, y, z'
'-x, y+1/2, -z'

loop_
_atom_site_label
_atom_site_type_symbol
_atom_site_fract_x
_atom_site_fract_y
_atom_site_fract_z
_atom_site_U_iso_or_equiv
_atom_site_adp_type
_atom_site_occupancy
_atom_site_site_symmetry_order
_atom_site_calc_flag
_atom_site_refinement_flags_posn
_atom_site_refinement_flags_adp
_atom_site_refinement_flags_occupancy
_atom_site_disorder_assembly
_atom_site_disorder_group
Dy1 Dy 0.22609(2) 0.46292(2) 0.47205(2) 0.02942(7) Uani 1 1 d . U . . .
Dy2 Dy 0.75288(2) 0.55235(2) 0.93706(2) 0.03596(8) Uani 1 1 d . . . . .
F1 F 0.2284(2) 0.49545(17) 0.56866(17) 0.0402(9) Uani 1 1 d . . . . .
F3 F 0.7816(2) 0.51148(18) 1.03015(18) 0.0469(10) Uani 1 1 d . . . . .
F2 F 0.1648(3) 0.40209(19) 0.4003(2) 0.0550(11) Uani 1 1 d . . . . .
F4 F 0.6904(2) 0.54244(19) 0.84194(18) 0.0539(10) Uani 1 1 d . . . . .
N1 N 0.1015(3) 0.5239(2) 0.4359(2) 0.0283(11) Uani 1 1 d . . . . .
N8 N 0.6305(3) 0.4785(2) 0.9469(3) 0.0358(12) Uani 1 1 d . . . . .
N6 N 0.2478(3) 0.57105(19) 0.4532(2) 0.0276(11) Uani 1 1 d . . . . .
N9 N 0.7708(3) 0.4454(2) 0.9036(3) 0.0338(12) Uani 1 1 d . . . . .
N4 N 0.3531(3) 0.3970(2) 0.4885(3) 0.0361(13) Uani 1 1 d . . . . .
O2 O 0.7775(3) 0.6335(2) 0.8740(2) 0.0514(13) Uani 1 1 d . . . . .
H2A H 0.807281 0.667907 0.888342 0.077 Uiso 1 1 d R U . . .
H2B H 0.760063 0.640406 0.827942 0.077 Uiso 1 1 d R U . . .
N5 N 0.3770(3) 0.5078(2) 0.4960(3) 0.0371(13) Uani 1 1 d . . . . .
N12 N 0.7426(3) 0.6414(2) 1.0103(2) 0.0305(11) Uani 1 1 d . . . . .
O1 O 0.2742(3) 0.47496(19) 0.3725(2) 0.0458(12) Uani 1 1 d . . . . .
H1A H 0.327616 0.470117 0.376142 0.069 Uiso 1 1 d R U . . .
H1B H 0.268057 0.510551 0.359182 0.069 Uiso 1 1 d R U . . .
N2 N 0.0850(3) 0.4308(2) 0.5070(3) 0.0390(13) Uani 1 1 d . . . . .
C2 C 0.6695(4) 0.6626(3) 1.0203(3) 0.0371(15) Uani 1 1 d . . . . .
C3 C 0.1870(4) 0.6012(3) 0.4256(3) 0.0326(14) Uani 1 1 d . . . . .
N3 N 0.2168(3) 0.3689(2) 0.5375(2) 0.0282(11) Uani 1 1 d . . . . .
N7 N 0.6106(3) 0.5899(2) 0.9539(3) 0.0355(12) Uani 1 1 d . . . . .
N10 N 0.8903(3) 0.5203(2) 0.8992(3) 0.0381(12) Uani 1 1 d . . . . .
C4 C 0.1091(4) 0.5741(3) 0.4187(3) 0.0339(14) Uani 1 1 d . . . . .
H4 H 0.063075 0.594403 0.400859 0.041 Uiso 1 1 calc R U . . .
C5 C 0.5997(4) 0.6322(3) 0.9890(3) 0.0348(14) Uani 1 1 d . . . . .
H5 H 0.546658 0.644105 0.994859 0.042 Uiso 1 1 calc R U . . .
C6 C -0.0840(4) 0.6710(3) 0.2249(3) 0.0334(13) Uani 1 1 d . . . . .
C7 C 0.1955(4) 0.6573(2) 0.4059(3) 0.0344(14) Uani 1 1 d . . . . .
H7 H 0.150837 0.677907 0.386123 0.041 Uiso 1 1 calc R U . . .
N11 N 0.8869(3) 0.6030(2) 0.9873(3) 0.0377(13) Uani 1 1 d . . . . .
C8 C 0.2808(4) 0.2855(3) 0.5861(3) 0.0404(15) Uani 1 1 d . . . . .
H8 H 0.327112 0.262111 0.591439 0.048 Uiso 1 1 calc R U . . .
C9 C 0.3523(4) 0.3514(3) 0.5201(3) 0.0365(15) Uani 1 1 d . . . . .
H9 H 0.399093 0.328457 0.525319 0.044 Uiso 1 1 calc R U . . .
C10 C 0.3884(4) 0.5583(3) 0.4852(3) 0.0404(15) Uani 1 1 d . . . . .
H10 H 0.441443 0.573110 0.491756 0.048 Uiso 1 1 calc R U . . .
C11 C 0.1450(4) 0.3062(3) 0.6028(3) 0.0372(15) Uani 1 1 d . . . . .
H11 H 0.096064 0.297113 0.619826 0.045 Uiso 1 1 calc R U . . .
C12 C 0.0801(4) 0.6668(3) 0.2382(3) 0.0332(13) Uani 1 1 d . . . . .
C13 C 0.0085(4) 0.7183(3) 0.4311(3) 0.0388(15) Uani 1 1 d . . . . .
H13 H -0.010433 0.697313 0.465108 0.047 Uiso 1 1 calc R U . . .
C14 C -0.1559(4) 0.6913(3) 0.2446(3) 0.0427(16) Uani 1 1 d . . . . .
H14 H -0.153457 0.724252 0.270414 0.051 Uiso 1 1 calc R U . . .
C15 C 0.3211(4) 0.5954(3) 0.4625(4) 0.0377(15) Uani 1 1 d . . . . .
C16 C 0.5061(4) 0.2966(3) 0.8694(3) 0.0366(15) Uani 1 1 d . . . . .
H16 H 0.475096 0.330035 0.863950 0.044 Uiso 1 1 calc R U . . .
C17 C 0.7285(4) 0.7369(3) 1.0856(3) 0.0380(15) Uani 1 1 d . . . . .
H17 H 0.724092 0.769718 1.111039 0.046 Uiso 1 1 calc R U . . .
C18 C 0.0163(4) 0.7510(3) 0.1247(3) 0.0343(14) Uani 1 1 d . . . . .
H18 H 0.047314 0.719099 0.115308 0.041 Uiso 1 1 calc R U . . .
C19 C 0.5510(4) 0.4993(3) 0.9620(4) 0.0455(16) Uani 1 1 d . U . . .
H19 H 0.554162 0.506933 1.009361 0.055 Uiso 1 1 calc R U . . .
C20 C 0.0842(4) 0.7957(3) 0.3924(3) 0.0375(15) Uani 1 1 d . . . . .
H20 H 0.118107 0.827604 0.400234 0.045 Uiso 1 1 calc R U . . .
C21 C 0.8059(4) 0.6683(3) 1.0373(3) 0.0349(14) Uani 1 1 d . . . . .
C22 C 0.4967(4) 0.2492(3) 0.6248(3) 0.0377(15) Uani 1 1 d . . . . .
H22 H 0.527641 0.280836 0.614513 0.045 Uiso 1 1 calc R U . . .
C23 C 0.6349(4) 0.4271(3) 0.9296(4) 0.0437(17) Uani 1 1 d . . . . .
H23 H 0.590599 0.402363 0.931719 0.052 Uiso 1 1 calc R U . . .
C24 C 0.8041(4) 0.7158(3) 1.0749(3) 0.0379(15) Uani 1 1 d . . . . .
H24 H 0.852379 0.733495 1.092845 0.046 Uiso 1 1 calc R U . . .
C25 C -0.0122(3) 0.7021(3) 0.3680(3) 0.0319(13) Uani 1 1 d . . . . .
H25 H -0.045536 0.669992 0.359779 0.038 Uiso 1 1 calc R U . . .
C26 C 0.5224(4) 0.2673(3) 0.8147(3) 0.0367(14) Uani 1 1 d . . . . .
C27 C 0.8489(4) 0.3736(3) 0.8585(4) 0.0422(16) Uani 1 1 d . . . . .
H27 H 0.897801 0.363279 0.842129 0.051 Uiso 1 1 calc R U . . .
C28 C 0.2797(4) 0.3340(3) 0.5487(3) 0.0317(13) Uani 1 1 d . . . . .
C29 C 0.5423(3) 0.5553(3) 0.9261(3) 0.0374(14) Uani 1 1 d . . . . .
H29 H 0.551471 0.547515 0.880303 0.045 Uiso 1 1 calc R U . . .
C30 C 0.2127(4) 0.2724(3) 0.6152(4) 0.0414(16) Uani 1 1 d . . . . .
H30 H 0.212117 0.240878 0.643125 0.050 Uiso 1 1 calc R U . . .
C31 C 0.8852(3) 0.6461(3) 1.0241(3) 0.0315(13) Uani 1 1 d . . . . .
H31 H 0.933674 0.663409 1.042310 0.038 Uiso 1 1 calc R U . . .
C32 C -0.0076(3) 0.7566(2) 0.1872(3) 0.0285(12) Uani 1 1 d . . . . .
C33 C 0.4816(3) 0.2426(3) 0.6871(3) 0.0345(14) Uani 1 1 d . . . . .
C34 C 0.0570(4) 0.7652(3) 0.4453(3) 0.0460(17) Uani 1 1 d . . . . .
H34 H 0.071591 0.776574 0.488607 0.055 Uiso 1 1 calc R U . . .
C35 C 0.5682(4) 0.2172(3) 0.8262(3) 0.0442(16) Uani 1 1 d . . . . .
H35 H 0.579722 0.194442 0.790905 0.053 Uiso 1 1 calc R U . . .
C36 C 0.3351(5) 0.4042(3) 0.6810(4) 0.057(2) Uani 1 1 d . . . . .
H36 H 0.330011 0.435675 0.652905 0.068 Uiso 1 1 calc R U . . .
C37 C 0.4185(4) 0.3296(3) 0.7344(3) 0.0354(14) Uani 1 1 d . . . . .
C38 C 0.6610(4) 0.7095(3) 1.0588(3) 0.0416(16) Uani 1 1 d . . . . .
H38 H 0.609019 0.722267 1.066481 0.050 Uiso 1 1 calc R U . . .
C39 C 0.4969(4) 0.3758(3) 0.4701(4) 0.0445(18) Uani 1 1 d . . . . .
C40 C 0.0613(3) 0.7786(3) 0.3314(3) 0.0323(13) Uani 1 1 d . . . . .
H40 H 0.078497 0.800253 0.297093 0.039 Uiso 1 1 calc R U . . .
C41 C 0.5532(4) 0.3693(3) 0.5228(4) 0.051(2) Uani 1 1 d . . . . .
H41 H 0.550812 0.392488 0.559591 0.061 Uiso 1 1 calc R U . . .
C42 C 0.8380(4) 0.4283(3) 0.8808(3) 0.0404(15) Uani 1 1 d . . . . .
C43 C 0.2708(4) 0.6812(3) 0.4163(3) 0.0361(14) Uani 1 1 d . . . . .
H43 H 0.278299 0.719077 0.403943 0.043 Uiso 1 1 calc R U . . .
C44 C -0.0902(4) 0.6248(3) 0.1862(3) 0.0385(15) Uani 1 1 d . . . . .
H44 H -0.042929 0.609925 0.171095 0.046 Uiso 1 1 calc R U . . .
C45 C 0.4300(4) 0.4187(3) 0.4689(4) 0.0381(16) Uani 1 1 d . . . . .
H45 H 0.419289 0.433126 0.423744 0.046 Uiso 1 1 calc R U . . .
C46 C 0.0189(4) 0.4982(3) 0.4286(4) 0.0421(16) Uani 1 1 d . . . . .
H46 H 0.016111 0.473506 0.389651 0.050 Uiso 1 1 calc R U . . .
C47 C 1.0370(4) 0.5405(3) 0.8836(4) 0.0532(17) Uani 1 1 d . U . . .
C48 C 0.1557(4) 0.6885(4) 0.2248(3) 0.0466(18) Uani 1 1 d . . . . .
H48 H 0.159410 0.726642 0.211961 0.056 Uiso 1 1 calc R U . . .
C49 C 0.4075(4) 0.3756(3) 0.6915(3) 0.0428(16) Uani 1 1 d . . . . .
H49 H 0.451183 0.387216 0.669062 0.051 Uiso 1 1 calc R U . . .
C50 C 0.3372(4) 0.6498(3) 0.4454(4) 0.0402(15) Uani 1 1 d . . . . .
H50 H 0.389691 0.665451 0.452577 0.048 Uiso 1 1 calc R U . . .
C51 C -0.0499(4) 0.5384(3) 0.4177(4) 0.0588(19) Uani 1 1 d . U . . .
C52 C 0.4131(4) 0.5770(3) 0.9757(3) 0.0415(16) Uani 1 1 d . . . . .
H52 H 0.433919 0.556320 1.012745 0.050 Uiso 1 1 calc R U . . .
C53 C -0.2297(4) 0.6670(3) 0.2292(3) 0.0475(18) Uani 1 1 d . . . . .
H53 H -0.277281 0.681975 0.243719 0.057 Uiso 1 1 calc R U . . .
C54 C 0.4588(4) 0.5838(3) 0.9244(3) 0.0400(16) Uani 1 1 d . . . . .
C55 C 0.9001(4) 0.4702(3) 0.8799(3) 0.0382(15) Uani 1 1 d . . . . .
H55 H 0.949730 0.460287 0.864512 0.046 Uiso 1 1 calc R U . . .
C56 C 0.4238(5) 0.1646(3) 0.5896(4) 0.055(2) Uani 1 1 d . . . . .
H56 H 0.405022 0.138360 0.557121 0.067 Uiso 1 1 calc R U . . .
C57 C 0.4359(4) 0.1945(3) 0.7006(4) 0.0415(15) Uani 1 1 d . . . . .
H57 H 0.424377 0.186997 0.743437 0.050 Uiso 1 1 calc R U . . .
C58 C -0.0681(4) 0.5762(4) 0.4634(5) 0.0600(19) Uani 1 1 d . U . . .
H58 H -0.033348 0.578304 0.502432 0.072 Uiso 1 1 calc R U . . .
C59 C 0.0137(3) 0.7311(2) 0.3154(3) 0.0280(12) Uani 1 1 d . . . . .
C60 C 0.7190(4) 0.3510(3) 0.8850(4) 0.0452(17) Uani 1 1 d . . . . .
H60 H 0.676604 0.324820 0.887924 0.054 Uiso 1 1 calc R U . . .
C61 C 0.4461(4) 0.4696(3) 0.5138(4) 0.0459(17) Uani 1 1 d . . . . .
H61 H 0.442255 0.456374 0.558859 0.055 Uiso 1 1 calc R U . . .
C62 C 0.0791(4) 0.3906(3) 0.5451(3) 0.0361(15) Uani 1 1 d . . . . .
H62 H 0.029463 0.382973 0.561790 0.043 Uiso 1 1 calc R U . . .
C63 C 1.0861(5) 0.5066(3) 0.9211(4) 0.0553(18) Uani 1 1 d . U . . .
H63 H 1.069292 0.494473 0.960929 0.066 Uiso 1 1 calc R U . . .
C64 C 0.3356(4) 0.6011(4) 0.9724(4) 0.057(2) Uani 1 1 d . . . . .
H64 H 0.303191 0.596684 1.006766 0.068 Uiso 1 1 calc R U . . .
C65 C 0.1510(4) 0.3551(2) 0.5637(3) 0.0273(13) Uani 1 1 d . . . . .
C66 C 0.4310(4) 0.6167(3) 0.8704(4) 0.056(2) Uani 1 1 d . . . . .
C67 C 0.7873(4) 0.3348(3) 0.8606(4) 0.0476(18) Uani 1 1 d . . . . .
H67 H 0.792851 0.297579 0.845187 0.057 Uiso 1 1 calc R U . . .
C68 C 0.9582(4) 0.5622(3) 0.9034(3) 0.0413(16) Uani 1 1 d . . . . .
H68 H 0.940812 0.594689 0.874925 0.050 Uiso 1 1 calc R U . . .
C69 C 0.2207(6) 0.5983(4) 0.2497(4) 0.073(3) Uani 1 1 d . . . . .
H69 H 0.267188 0.575050 0.252667 0.087 Uiso 1 1 calc R U . . .
C70 C 0.2716(5) 0.3868(4) 0.7113(4) 0.056(2) Uani 1 1 d . . . . .
H70 H 0.221511 0.405872 0.703962 0.068 Uiso 1 1 calc R U . . .
C71 C -0.0038(4) 0.7905(3) 0.0759(3) 0.0425(16) Uani 1 1 d . . . . .
H71 H 0.013347 0.784403 0.034410 0.051 Uiso 1 1 calc R U . . .
C72 C 0.3510(4) 0.3140(3) 0.7631(4) 0.0467(17) Uani 1 1 d . . . . .
H72 H 0.354700 0.282611 0.791473 0.056 Uiso 1 1 calc R U . . .
C73 C 0.5787(4) 0.2304(3) 0.9418(4) 0.0497(19) Uani 1 1 d . . . . .
H73 H 0.596989 0.217921 0.984093 0.060 Uiso 1 1 calc R U . . .
C74 C -0.1662(5) 0.5979(3) 0.1675(4) 0.055(2) Uani 1 1 d . . . . .
H74 H -0.169252 0.566365 0.139418 0.066 Uiso 1 1 calc R U . . .
C75 C 0.5327(4) 0.2795(3) 0.9317(3) 0.0434(16) Uani 1 1 d . . . . .
H75 H 0.519669 0.301024 0.967550 0.052 Uiso 1 1 calc R U . . .
C76 C 0.4698(4) 0.2124(3) 0.5750(4) 0.0463(17) Uani 1 1 d . . . . .
H76 H 0.481849 0.219202 0.532212 0.056 Uiso 1 1 calc R U . . .
C77 C 0.5287(4) 0.4964(3) 0.5123(5) 0.057(2) Uani 1 1 d . . . . .
C78 C 0.2253(5) 0.6547(5) 0.2302(4) 0.070(3) Uani 1 1 d . . . . .
H78 H 0.275222 0.670008 0.220698 0.085 Uiso 1 1 calc R U . . .
B2 B 0.0022(4) 0.7066(3) 0.2414(3) 0.0269(13) Uani 1 1 d . . . . .
C79 C 0.5833(4) 0.3274(3) 0.7293(4) 0.0428(16) Uani 1 1 d . . . . .
C80 C 0.0834(5) 0.6112(3) 0.2590(3) 0.0438(16) Uani 1 1 d . . . . .
H80 H 0.035209 0.594853 0.270786 0.053 Uiso 1 1 calc R U . . .
C81 C 0.1517(6) 0.5781(4) 0.2639(4) 0.059(2) Uani 1 1 d . . . . .
H81 H 0.148625 0.540122 0.277639 0.071 Uiso 1 1 calc R U . . .
C82 C 0.9687(4) 0.5835(3) 0.9740(3) 0.0413(16) Uani 1 1 d . . . . .
H82 H 0.983018 0.550362 1.002390 0.050 Uiso 1 1 calc R U . . .
C83 C -0.0513(4) 0.8061(3) 0.1956(3) 0.0398(15) Uani 1 1 d . . . . .
H83 H -0.067731 0.812859 0.237164 0.048 Uiso 1 1 calc R U . . .
C84 C -0.0720(4) 0.8452(3) 0.1486(3) 0.0428(16) Uani 1 1 d . . . . .
H84 H -0.102590 0.877399 0.157367 0.051 Uiso 1 1 calc R U . . .
C85 C 0.7110(4) 0.4066(3) 0.9059(3) 0.0337(14) Uani 1 1 d . . . . .
C86 C -0.2307(5) 0.6173(4) 0.1895(4) 0.066(2) Uani 1 1 d . . . . .
H86 H -0.280236 0.598060 0.179068 0.080 Uiso 1 1 calc R U . . .
C87 C -0.0466(5) 0.8366(3) 0.0861(3) 0.0466(18) Uani 1 1 d . . . . .
H87 H -0.059776 0.863090 0.052556 0.056 Uiso 1 1 calc R U . . .
C88 C -0.1835(5) 0.6046(4) 0.3985(6) 0.075(2) Uani 1 1 d . U . . .
H88 H -0.232044 0.625747 0.393447 0.090 Uiso 1 1 calc R U . . .
C89 C 0.6149(5) 0.3282(4) 0.5228(5) 0.061(2) Uani 1 1 d . . . . .
H89 H 0.652973 0.323644 0.559619 0.073 Uiso 1 1 calc R U . . .
C90 C 0.5632(4) 0.5000(3) 0.4540(5) 0.060(2) Uani 1 1 d . . . . .
H90 H 0.533644 0.486942 0.415398 0.072 Uiso 1 1 calc R U . . .
C91 C 0.4081(5) 0.1581(3) 0.6503(4) 0.0535(19) Uani 1 1 d . . . . .
H91 H 0.376177 0.126847 0.660188 0.064 Uiso 1 1 calc R U . . .
C92 C 0.6191(6) 0.2962(4) 0.4709(7) 0.085(4) Uani 1 1 d . . . . .
H92 H 0.661271 0.269472 0.470011 0.102 Uiso 1 1 calc R U . . .
C93 C 0.0093(4) 0.4600(4) 0.4856(4) 0.059(2) Uani 1 1 d . . . . .
H93 H -0.006967 0.483169 0.522034 0.071 Uiso 1 1 calc R U . . .
C94 C 0.3079(5) 0.6313(4) 0.9175(5) 0.073(3) Uani 1 1 d . . . . .
H94 H 0.255296 0.646961 0.913517 0.087 Uiso 1 1 calc R U . . .
C95 C 0.2795(4) 0.3417(4) 0.7523(4) 0.055(2) Uani 1 1 d . . . . .
H95 H 0.234778 0.329668 0.773390 0.066 Uiso 1 1 calc R U . . .
C96 C 0.5013(6) 0.3416(3) 0.4163(5) 0.064(2) Uani 1 1 d . . . . .
C97 C 0.4442(3) 0.4605(3) 0.8800(3) 0.084(2) Uani 1 1 d G U . . .
H97 H 0.466775 0.482498 0.848433 0.101 Uiso 1 1 calc R U . . .
C98 C 0.3761(4) 0.4281(3) 0.8627(3) 0.092(2) Uani 1 1 d G U . . .
H98 H 0.352081 0.427915 0.819310 0.111 Uiso 1 1 calc R U . . .
C99 C 0.3431(3) 0.3958(2) 0.9089(4) 0.080(2) Uani 1 1 d G U . . .
H99 H 0.296575 0.373686 0.897082 0.095 Uiso 1 1 calc R U . . .
C100 C 0.3783(4) 0.3961(3) 0.9724(3) 0.091(2) Uani 1 1 d G U . . .
H100 H 0.355763 0.374039 1.003978 0.109 Uiso 1 1 calc R U . . .
C101 C 0.4464(4) 0.4285(3) 0.9897(3) 0.084(2) Uani 1 1 d DG U . . .
C102 C 0.4794(3) 0.4607(3) 0.9435(3) 0.0662(18) Uani 1 1 d G U . . .
C103 C 0.5965(5) 0.2013(4) 0.8892(4) 0.063(2) Uani 1 1 d . . . . .
H103 H 0.629412 0.168826 0.895435 0.075 Uiso 1 1 calc R U . . .
B1 B 0.5019(4) 0.2915(3) 0.7417(4) 0.0400(17) Uani 1 1 d . . . . .
C104 C 1.0626(5) 0.5561(5) 0.8237(5) 0.072(2) Uani 1 1 d . U . . .
C105 C -0.1343(5) 0.6114(4) 0.4561(5) 0.074(2) Uani 1 1 d . U . . .
H105 H -0.145211 0.638161 0.487834 0.089 Uiso 1 1 calc R U . . .
C106 C 1.1582(3) 0.6592(3) 1.0465(3) 0.091(3) Uani 1 1 d G U . . .
H106 H 1.198703 0.655241 1.081833 0.110 Uiso 1 1 calc R U . . .
C107 C 1.0964(4) 0.6199(3) 1.0371(3) 0.080(2) Uani 1 1 d G U . . .
C108 C 1.0371(3) 0.6256(3) 0.9855(3) 0.073(2) Uani 1 1 d G U . . .
C109 C 1.0395(3) 0.6707(3) 0.9432(3) 0.080(2) Uani 1 1 d G U . . .
H109 H 0.999004 0.674583 0.907934 0.096 Uiso 1 1 calc R U . . .
C110 C 1.1013(4) 0.7099(3) 0.9526(3) 0.093(3) Uani 1 1 d G U . . .
H110 H 1.102984 0.740696 0.923757 0.111 Uiso 1 1 calc R U . . .
C111 C 1.1606(3) 0.7042(3) 1.0043(4) 0.096(3) Uani 1 1 d G U . . .
H111 H 1.202835 0.731027 1.010706 0.116 Uiso 1 1 calc R U . . .
C112 C 0.6390(5) 0.5219(4) 0.4517(6) 0.080(3) Uani 1 1 d . . . . .
H112 H 0.663119 0.522238 0.412431 0.096 Uiso 1 1 calc R U . . .
C113 C 1.1601(5) 0.4883(4) 0.9049(5) 0.073(2) Uani 1 1 d . U . . .
H113 H 1.193303 0.464836 0.933353 0.087 Uiso 1 1 calc R U . . .
C114 C 0.5948(6) 0.3846(4) 0.7453(5) 0.073(3) Uani 1 1 d . . . . .
H114 H 0.553472 0.405003 0.763016 0.088 Uiso 1 1 calc R U . . .
C115 C 0.6675(8) 0.4117(5) 0.7350(6) 0.090(4) Uani 1 1 d . . . . .
H115 H 0.672382 0.450825 0.743501 0.108 Uiso 1 1 calc R U . . .
C116 C 0.4817(6) 0.6263(4) 0.8179(4) 0.073(3) Uani 1 1 d . . . . .
H11A H 0.536527 0.635811 0.836219 0.109 Uiso 1 1 calc R U . . .
H11B H 0.459419 0.657326 0.790678 0.109 Uiso 1 1 calc R U . . .
H11C H 0.483012 0.592092 0.791803 0.109 Uiso 1 1 calc R U . . .
C117 C -0.1964(3) 0.3800(4) 0.4649(4) 0.095(3) Uani 1 1 d G U . . .
H117 H -0.246557 0.380171 0.482468 0.114 Uiso 1 1 calc R U . . .
C118 C -0.1357(5) 0.4168(3) 0.4885(4) 0.097(3) Uani 1 1 d G U . . .
C119 C -0.0623(4) 0.4164(3) 0.4627(4) 0.081(2) Uani 1 1 d G U . . .
C120 C -0.0497(4) 0.3793(3) 0.4133(4) 0.092(3) Uani 1 1 d G U . . .
H120 H 0.000492 0.379099 0.395700 0.110 Uiso 1 1 calc R U . . .
C121 C -0.1104(5) 0.3425(3) 0.3897(4) 0.112(3) Uani 1 1 d G U . . .
H121 H -0.101776 0.317124 0.355928 0.134 Uiso 1 1 calc R U . . .
C122 C -0.1838(4) 0.3428(3) 0.4155(4) 0.112(3) Uani 1 1 d G U . . .
H122 H -0.225300 0.317659 0.399311 0.135 Uiso 1 1 calc R U . . .
C123 C 0.3561(6) 0.6386(4) 0.8692(5) 0.073(3) Uani 1 1 d . . . . .
H123 H 0.335867 0.660298 0.832718 0.088 Uiso 1 1 calc R U . . .
C124 C 0.5696(5) 0.5164(4) 0.5692(5) 0.065(2) Uani 1 1 d . . . . .
C125 C 0.6504(4) 0.3014(4) 0.7079(4) 0.059(2) Uani 1 1 d . . . . .
H125 H 0.647939 0.262251 0.698993 0.071 Uiso 1 1 calc R U . . .
C126 C 1.1838(6) 0.5042(5) 0.8486(5) 0.079(2) Uani 1 1 d . U . . .
H126 H 1.233857 0.491474 0.836371 0.095 Uiso 1 1 calc R U . . .
C127 C 0.6798(5) 0.5435(4) 0.5079(7) 0.092(4) Uani 1 1 d . . . . .
H127 H 0.730912 0.560715 0.506607 0.110 Uiso 1 1 calc R U . . .
C128 C 0.5624(7) 0.3020(4) 0.4189(6) 0.078(3) Uani 1 1 d . . . . .
H128 H 0.565017 0.277823 0.382937 0.093 Uiso 1 1 calc R U . . .
C129 C -0.1028(5) 0.5362(4) 0.3577(5) 0.063(2) Uani 1 1 d . U . . .
C130 C 0.4401(7) 0.3449(5) 0.3591(6) 0.094(3) Uani 1 1 d . . . . .
H13A H 0.386287 0.339367 0.372814 0.140 Uiso 1 1 calc R U . . .
H13B H 0.450730 0.315601 0.328134 0.140 Uiso 1 1 calc R U . . .
H13C H 0.442833 0.381914 0.338848 0.140 Uiso 1 1 calc R U . . .
C131 C 1.1348(6) 0.5398(5) 0.8073(5) 0.082(2) Uani 1 1 d . U . . .
H131 H 1.152667 0.552269 0.767976 0.098 Uiso 1 1 calc R U . . .
C132 C -0.1693(6) 0.5719(4) 0.3509(6) 0.077(2) Uani 1 1 d . U . . .
H132 H -0.204022 0.572497 0.311774 0.092 Uiso 1 1 calc R U . . .
C133 C 0.7312(7) 0.3841(7) 0.7132(6) 0.099(4) Uani 1 1 d . . . . .
H133 H 0.780666 0.402543 0.708534 0.118 Uiso 1 1 calc R U . . .
C134 C 1.0949(6) 0.5725(6) 1.0837(5) 0.098(3) Uani 1 1 d . U . . .
H13J H 1.111679 0.537789 1.063652 0.146 Uiso 1 1 calc R U . . .
H13K H 1.040157 0.567904 1.095796 0.146 Uiso 1 1 calc R U . . .
H13L H 1.131822 0.580633 1.122333 0.146 Uiso 1 1 calc R U . . .
C135 C 0.6467(5) 0.5403(4) 0.5656(6) 0.094(4) Uani 1 1 d . . . . .
H135 H 0.676119 0.554453 0.603749 0.113 Uiso 1 1 calc R U . . .
C136 C -0.1465(8) 0.4530(5) 0.5417(6) 0.107(4) Uani 1 1 d . U . . .
H13D H -0.168056 0.489254 0.525443 0.161 Uiso 1 1 calc R U . . .
H13E H -0.094582 0.458992 0.567431 0.161 Uiso 1 1 calc R U . . .
H13F H -0.184281 0.435687 0.568658 0.161 Uiso 1 1 calc R U . . .
C137 C 0.7197(5) 0.3300(7) 0.6991(5) 0.097(4) Uani 1 1 d . . . . .
H137 H 0.761791 0.310028 0.681988 0.116 Uiso 1 1 calc R U . . .
C138 C -0.0884(7) 0.4958(5) 0.3041(5) 0.089(3) Uani 1 1 d . U . . .
H13G H -0.030473 0.493180 0.300541 0.133 Uiso 1 1 d R U . . .
H13H H -0.109233 0.458550 0.313671 0.133 Uiso 1 1 d R U . . .
H13I H -0.116083 0.509520 0.263281 0.133 Uiso 1 1 d R U . . .
C139 C 0.4861(7) 0.4235(5) 1.0500(6) 0.092(3) Uani 1 1 d D U . . .
H13M H 0.471168 0.454690 1.076966 0.139 Uiso 1 1 d R U . . .
H13N H 0.544298 0.424279 1.047246 0.139 Uiso 1 1 d R U . . .
H13O H 0.471438 0.387769 1.069016 0.139 Uiso 1 1 d R U . . .
C140 C 1.0139(7) 0.5957(5) 0.7818(5) 0.092(3) Uani 1 1 d . U . . .
H14D H 0.959366 0.580664 0.772001 0.137 Uiso 1 1 calc R U . . .
H14E H 1.038510 0.600896 0.741585 0.137 Uiso 1 1 calc R U . . .
H14F H 1.011401 0.631968 0.803813 0.137 Uiso 1 1 calc R U . . .
C141 C 0.5371(6) 0.5127(4) 0.6341(5) 0.080(3) Uani 1 1 d . . . . .
H14A H 0.481260 0.526054 0.630107 0.119 Uiso 1 1 calc R U . . .
H14B H 0.569939 0.536066 0.665471 0.119 Uiso 1 1 calc R U . . .
H14C H 0.538946 0.473538 0.648875 0.119 Uiso 1 1 calc R U . . .
O7 O 0.3285(4) 0.5619(3) 0.6379(3) 0.0773(19) Uani 1 1 d . . . . .
H7A H 0.302777 0.538295 0.613896 0.116 Uiso 1 1 calc R U . . .
O6 O 0.4024(5) 0.5154(3) 0.3185(3) 0.086(2) Uani 1 1 d . . . . .
H6 H 0.429313 0.491421 0.300406 0.129 Uiso 1 1 calc R U . . .
C142 C 0.3079(6) 0.5564(5) 0.7002(4) 0.080(3) Uani 1 1 d . . . . .
H14G H 0.251401 0.544994 0.698775 0.120 Uiso 1 1 calc R U . . .
H14H H 0.315644 0.592471 0.722706 0.120 Uiso 1 1 calc R U . . .
H14I H 0.342205 0.527811 0.723152 0.120 Uiso 1 1 calc R U . . .
C143 C 0.4431(9) 0.5672(4) 0.3214(7) 0.107(4) Uani 1 1 d . . . . .
H14J H 0.409406 0.595592 0.297511 0.161 Uiso 1 1 calc R U . . .
H14K H 0.493819 0.563223 0.302107 0.161 Uiso 1 1 calc R U . . .
H14L H 0.454506 0.578926 0.366471 0.161 Uiso 1 1 calc R U . . .
O4 O 0.541430 0.534370 0.144550 0.129 Uani 1 1 d . . . . .
H4A H 0.589210 0.531570 0.130990 0.194 Uiso 1 1 d . U . . .
C1 C 0.5333(10) 0.5867(7) 0.1584(8) 0.148(7) Uani 1 1 d . . . . .
H1C H 0.584183 0.600981 0.180086 0.222 Uiso 1 1 d R U . . .
H1D H 0.519213 0.607721 0.118366 0.222 Uiso 1 1 d R U . . .
H1E H 0.490623 0.591301 0.186776 0.222 Uiso 1 1 d R U . . .
O3 O -0.3242(5) 0.4903(5) 0.1108(4) 0.111(3) Uani 1 1 d . . . . .
H3 H -0.323035 0.475786 0.074128 0.166 Uiso 1 1 calc R U . . .
C144 C -0.2815(12) 0.4565(9) 0.1570(10) 0.202(11) Uani 1 1 d . . . . .
H14M H -0.247828 0.430092 0.135740 0.303 Uiso 1 1 calc R U . . .
H14N H -0.319392 0.435471 0.180626 0.303 Uiso 1 1 calc R U . . .
H14O H -0.247303 0.480119 0.187101 0.303 Uiso 1 1 calc R U . . .

loop_
_atom_site_aniso_label
_atom_site_aniso_U_11
_atom_site_aniso_U_22
_atom_site_aniso_U_33
_atom_site_aniso_U_23
_atom_site_aniso_U_13
_atom_site_aniso_U_12
Dy1 0.02118(13) 0.02861(13) 0.03933(14) 0.00935(12) 0.00720(10) 0.00080(12)
Dy2 0.02310(14) 0.03850(16) 0.04623(17) -0.01408(14) 0.00350(12) 0.00276(13)
F1 0.042(2) 0.043(2) 0.0350(19) 0.0091(16) 0.0017(16) -0.0047(18)
F3 0.047(2) 0.041(2) 0.053(2) -0.0070(17) 0.0065(19) 0.0015(18)
F2 0.051(3) 0.058(3) 0.055(2) 0.005(2) 0.004(2) -0.019(2)
F4 0.047(2) 0.065(3) 0.048(2) -0.008(2) 0.0015(18) -0.001(2)
N1 0.019(2) 0.028(3) 0.039(3) 0.011(2) 0.006(2) -0.004(2)
N8 0.024(3) 0.028(3) 0.053(3) -0.018(2) -0.006(2) 0.007(2)
N6 0.024(2) 0.022(2) 0.036(3) 0.0037(19) 0.003(2) 0.0007(19)
N9 0.021(2) 0.039(3) 0.042(3) -0.013(2) 0.005(2) 0.003(2)
N4 0.023(3) 0.024(3) 0.063(4) 0.006(2) 0.014(3) 0.000(2)
O2 0.062(3) 0.055(3) 0.036(2) -0.002(2) -0.003(2) -0.016(3)
N5 0.016(2) 0.036(3) 0.061(4) 0.002(3) 0.011(2) -0.001(2)
N12 0.019(2) 0.037(3) 0.035(3) -0.014(2) -0.001(2) 0.007(2)
O1 0.036(2) 0.039(3) 0.066(3) 0.010(2) 0.023(2) -0.004(2)
N2 0.022(3) 0.042(3) 0.053(3) 0.019(3) 0.004(2) 0.006(2)
C2 0.019(3) 0.039(4) 0.053(4) -0.014(3) 0.006(3) 0.004(3)
C3 0.026(3) 0.030(3) 0.041(3) 0.009(3) 0.003(3) 0.004(3)
N3 0.027(3) 0.025(2) 0.033(3) 0.004(2) 0.005(2) 0.003(2)
N7 0.022(3) 0.040(3) 0.043(3) -0.015(2) -0.002(2) 0.006(2)
N10 0.025(3) 0.044(3) 0.046(3) -0.017(2) 0.006(2) -0.002(2)
C4 0.025(3) 0.034(3) 0.043(3) 0.014(3) 0.006(3) 0.002(3)
C5 0.021(3) 0.035(3) 0.049(4) -0.011(3) 0.003(3) 0.007(3)
C6 0.032(3) 0.031(3) 0.037(3) 0.008(3) 0.000(3) -0.009(3)
C7 0.030(3) 0.022(3) 0.050(4) -0.001(3) -0.002(3) 0.003(2)
N11 0.014(2) 0.048(3) 0.051(3) -0.010(3) 0.009(2) 0.005(2)
C8 0.032(3) 0.029(3) 0.060(4) 0.012(3) 0.003(3) 0.003(3)
C9 0.024(3) 0.032(3) 0.054(4) 0.004(3) 0.006(3) 0.005(3)
C10 0.024(3) 0.043(4) 0.054(4) 0.009(3) 0.006(3) -0.003(3)
C11 0.026(3) 0.041(4) 0.046(4) 0.022(3) 0.012(3) -0.010(3)
C12 0.024(3) 0.037(3) 0.039(3) -0.009(3) 0.008(3) 0.007(3)
C13 0.029(3) 0.052(4) 0.037(3) -0.004(3) 0.007(3) 0.013(3)
C14 0.036(4) 0.060(4) 0.031(3) 0.003(3) 0.002(3) -0.009(3)
C15 0.015(3) 0.034(3) 0.063(4) 0.002(3) 0.005(3) 0.001(3)
C16 0.032(3) 0.027(3) 0.052(4) 0.011(3) 0.009(3) -0.001(3)
C17 0.038(4) 0.031(3) 0.044(4) -0.012(3) 0.002(3) -0.006(3)
C18 0.028(3) 0.034(3) 0.041(3) 0.004(3) 0.002(3) -0.008(3)
C19 0.015(3) 0.044(3) 0.077(4) -0.016(3) 0.004(3) 0.000(3)
C20 0.031(3) 0.035(3) 0.046(4) -0.013(3) 0.002(3) -0.007(3)
C21 0.020(3) 0.042(4) 0.042(4) -0.004(3) -0.002(3) 0.001(3)
C22 0.023(3) 0.032(3) 0.058(4) -0.003(3) 0.007(3) 0.004(3)
C23 0.021(3) 0.042(4) 0.067(5) -0.008(3) -0.001(3) -0.002(3)
C24 0.041(4) 0.036(3) 0.039(3) -0.004(3) 0.011(3) -0.004(3)
C25 0.019(3) 0.036(3) 0.040(3) -0.001(3) 0.002(2) 0.004(2)
C26 0.022(3) 0.033(3) 0.054(4) 0.008(3) 0.003(3) 0.001(3)
C27 0.020(3) 0.039(4) 0.066(4) -0.020(3) 0.000(3) 0.006(3)
C28 0.026(3) 0.037(3) 0.032(3) 0.008(3) 0.003(2) 0.002(3)
C29 0.021(3) 0.041(3) 0.049(3) -0.019(3) -0.002(2) 0.010(3)
C30 0.030(3) 0.037(4) 0.060(4) 0.016(3) 0.016(3) -0.007(3)
C31 0.019(3) 0.037(3) 0.038(3) -0.019(3) 0.001(2) 0.002(3)
C32 0.015(3) 0.027(3) 0.043(3) 0.001(3) 0.000(2) -0.002(2)
C33 0.013(3) 0.030(3) 0.060(4) -0.004(3) 0.000(3) -0.003(2)
C34 0.042(4) 0.047(4) 0.046(4) -0.014(3) -0.014(3) 0.008(3)
C35 0.044(4) 0.045(4) 0.042(4) 0.010(3) -0.001(3) 0.011(3)
C36 0.058(5) 0.047(4) 0.060(5) -0.010(4) -0.023(4) 0.025(4)
C37 0.025(3) 0.029(3) 0.051(4) 0.000(3) -0.001(3) 0.004(3)
C38 0.031(4) 0.041(4) 0.052(4) -0.012(3) 0.003(3) 0.002(3)
C39 0.035(4) 0.030(3) 0.075(5) 0.021(3) 0.032(4) 0.004(3)
C40 0.019(3) 0.033(3) 0.044(3) -0.005(3) 0.002(3) 0.005(2)
C41 0.035(4) 0.043(4) 0.081(5) 0.026(4) 0.030(4) 0.013(3)
C42 0.027(3) 0.046(4) 0.048(4) -0.013(3) -0.001(3) 0.009(3)
C43 0.031(3) 0.021(3) 0.054(4) 0.003(3) -0.007(3) -0.002(3)
C44 0.041(4) 0.028(3) 0.045(4) -0.001(3) -0.001(3) -0.012(3)
C45 0.024(3) 0.029(3) 0.062(4) 0.028(3) 0.012(3) 0.003(3)
C46 0.025(3) 0.042(4) 0.057(4) 0.024(3) -0.005(3) -0.013(3)
C47 0.022(3) 0.062(4) 0.079(4) -0.034(3) 0.017(3) -0.002(3)
C48 0.022(3) 0.077(5) 0.040(4) 0.009(3) 0.002(3) -0.009(3)
C49 0.046(4) 0.034(4) 0.047(4) 0.001(3) -0.002(3) 0.002(3)
C50 0.022(3) 0.023(3) 0.074(5) -0.002(3) -0.003(3) -0.002(2)
C51 0.029(3) 0.054(4) 0.093(5) 0.041(4) 0.005(3) -0.008(3)
C52 0.032(3) 0.039(4) 0.053(4) -0.020(3) 0.002(3) 0.003(3)
C53 0.029(4) 0.065(5) 0.048(4) 0.018(4) 0.001(3) -0.011(3)
C54 0.024(3) 0.036(4) 0.058(4) -0.027(3) -0.007(3) 0.000(3)
C55 0.024(3) 0.045(4) 0.046(3) -0.015(3) 0.006(2) 0.000(3)
C56 0.051(5) 0.035(4) 0.078(6) -0.017(4) -0.004(4) 0.012(3)
C57 0.031(3) 0.034(3) 0.058(4) 0.005(3) 0.000(3) -0.010(3)
C58 0.030(3) 0.059(4) 0.094(5) 0.035(4) 0.019(3) -0.004(3)
C59 0.015(3) 0.028(3) 0.041(3) 0.000(2) 0.002(2) 0.002(2)
C60 0.033(4) 0.037(4) 0.064(5) -0.021(3) -0.002(3) 0.001(3)
C61 0.021(3) 0.046(4) 0.072(4) 0.029(4) 0.013(3) -0.002(3)
C62 0.015(3) 0.044(4) 0.050(4) 0.019(3) 0.006(3) -0.005(3)
C63 0.037(3) 0.055(4) 0.076(4) -0.017(3) 0.013(3) 0.011(3)
C64 0.022(3) 0.070(5) 0.079(6) -0.047(5) 0.011(4) 0.000(3)
C65 0.023(3) 0.025(3) 0.034(3) 0.000(2) 0.004(2) -0.002(2)
C66 0.035(4) 0.051(5) 0.078(5) -0.022(4) -0.011(4) 0.011(3)
C67 0.039(4) 0.042(4) 0.061(4) -0.018(3) 0.000(3) 0.007(3)
C68 0.024(3) 0.057(4) 0.045(3) -0.012(3) 0.013(3) 0.001(3)
C69 0.063(6) 0.081(7) 0.071(6) -0.006(5) -0.010(5) 0.040(5)
C70 0.043(5) 0.069(6) 0.054(5) -0.009(4) -0.009(4) 0.028(4)
C71 0.035(4) 0.047(4) 0.046(4) 0.003(3) 0.006(3) -0.012(3)
C72 0.046(4) 0.044(4) 0.049(4) -0.009(3) 0.001(3) 0.001(3)
C73 0.034(4) 0.058(5) 0.053(4) 0.017(4) -0.010(3) -0.015(3)
C74 0.060(5) 0.049(4) 0.052(4) 0.000(4) -0.007(4) -0.032(4)
C75 0.030(3) 0.054(4) 0.045(4) -0.003(3) 0.001(3) -0.014(3)
C76 0.039(4) 0.048(4) 0.050(4) -0.005(3) -0.005(3) 0.015(3)
C77 0.017(3) 0.048(4) 0.108(7) 0.029(4) 0.007(4) 0.006(3)
C78 0.041(4) 0.127(9) 0.045(4) 0.006(5) 0.009(3) 0.019(5)
B2 0.023(3) 0.023(3) 0.035(3) 0.003(3) 0.002(3) -0.001(3)
C79 0.031(4) 0.037(4) 0.059(4) 0.002(3) 0.000(3) -0.009(3)
C80 0.051(4) 0.042(4) 0.038(3) 0.000(3) 0.002(3) 0.014(3)
C81 0.071(6) 0.053(5) 0.053(4) -0.009(4) 0.000(4) 0.034(4)
C82 0.022(3) 0.050(4) 0.051(4) -0.023(3) 0.003(3) 0.001(3)
C83 0.028(3) 0.040(4) 0.051(4) 0.002(3) 0.000(3) 0.002(3)
C84 0.038(4) 0.039(4) 0.053(4) 0.007(3) 0.012(3) 0.002(3)
C85 0.021(3) 0.042(4) 0.036(3) -0.010(3) -0.004(2) 0.008(3)
C86 0.036(4) 0.081(6) 0.079(6) 0.010(5) -0.007(4) -0.034(4)
C87 0.049(4) 0.044(4) 0.044(4) 0.018(3) -0.009(3) -0.009(3)
C88 0.030(3) 0.075(5) 0.117(5) 0.043(4) 0.001(4) -0.008(4)
C89 0.037(4) 0.056(5) 0.093(6) 0.035(5) 0.023(4) 0.017(4)
C90 0.029(4) 0.054(5) 0.099(6) 0.046(5) 0.022(4) 0.012(3)
C91 0.048(4) 0.034(4) 0.076(6) -0.005(4) -0.006(4) -0.006(3)
C92 0.060(6) 0.066(6) 0.142(10) 0.038(7) 0.063(7) 0.030(5)
C93 0.020(3) 0.060(4) 0.099(6) 0.050(5) 0.017(3) 0.006(4)
C94 0.039(4) 0.068(6) 0.106(7) -0.047(6) -0.012(5) 0.013(4)
C95 0.028(4) 0.081(6) 0.056(4) -0.014(4) 0.005(3) 0.005(4)
C96 0.060(5) 0.044(4) 0.091(6) 0.002(4) 0.025(5) 0.011(4)
C97 0.041(4) 0.066(4) 0.141(5) -0.043(4) -0.012(4) 0.016(4)
C98 0.061(4) 0.075(5) 0.138(6) -0.027(5) -0.001(4) 0.012(4)
C99 0.064(4) 0.060(4) 0.116(5) -0.019(4) 0.012(4) 0.011(4)
C100 0.060(4) 0.071(5) 0.141(6) -0.025(5) 0.003(5) 0.012(4)
C101 0.058(4) 0.065(4) 0.129(5) -0.018(4) 0.007(4) 0.004(4)
C102 0.029(3) 0.056(4) 0.115(5) -0.017(4) 0.016(3) 0.005(3)
C103 0.051(5) 0.082(6) 0.050(5) 0.015(4) -0.017(4) 0.013(4)
B1 0.022(4) 0.038(4) 0.060(5) 0.005(4) 0.005(3) -0.003(3)
C104 0.056(4) 0.082(5) 0.083(4) -0.005(4) 0.031(4) 0.003(4)
C105 0.051(4) 0.068(4) 0.107(5) 0.043(4) 0.021(4) 0.003(4)
C106 0.050(4) 0.125(6) 0.102(5) -0.066(5) 0.021(4) 0.004(4)
C107 0.041(4) 0.117(6) 0.087(5) -0.068(4) 0.021(4) -0.006(4)
C108 0.040(4) 0.104(5) 0.078(5) -0.055(4) 0.019(3) -0.018(4)
C109 0.053(4) 0.100(5) 0.093(5) -0.035(4) 0.037(4) -0.028(4)
C110 0.063(5) 0.113(6) 0.106(5) -0.053(5) 0.031(4) -0.027(4)
C111 0.060(4) 0.122(6) 0.112(5) -0.064(5) 0.032(4) -0.008(5)
C112 0.026(4) 0.080(6) 0.134(9) 0.064(6) 0.006(5) 0.001(4)
C113 0.040(4) 0.074(4) 0.105(5) -0.032(4) 0.013(4) 0.006(4)
C114 0.059(6) 0.056(5) 0.098(7) 0.023(5) -0.025(5) -0.020(4)
C115 0.100(9) 0.063(6) 0.099(8) 0.035(6) -0.024(7) -0.042(6)
C116 0.092(7) 0.063(6) 0.062(5) 0.012(4) 0.002(5) 0.014(5)
C117 0.070(5) 0.087(5) 0.123(6) 0.052(5) -0.007(5) -0.006(5)
C118 0.069(5) 0.095(6) 0.124(6) 0.049(5) -0.003(5) 0.002(5)
C119 0.054(4) 0.081(5) 0.106(6) 0.055(4) -0.010(4) -0.013(4)
C120 0.072(5) 0.084(5) 0.113(6) 0.042(5) -0.016(5) -0.028(4)
C121 0.094(6) 0.104(6) 0.131(6) 0.034(5) -0.020(5) -0.023(5)
C122 0.091(6) 0.103(6) 0.138(6) 0.045(5) -0.011(5) -0.019(5)
C123 0.057(5) 0.078(6) 0.080(6) -0.019(5) -0.015(5) 0.032(5)
C124 0.028(4) 0.055(5) 0.109(7) 0.038(5) 0.001(4) -0.006(4)
C125 0.021(3) 0.095(7) 0.060(5) 0.012(4) 0.002(3) 0.000(4)
C126 0.052(4) 0.087(5) 0.103(5) -0.008(4) 0.026(4) 0.000(4)
C127 0.027(4) 0.068(6) 0.180(12) 0.064(7) 0.015(6) -0.013(4)
C128 0.083(7) 0.063(6) 0.099(7) 0.017(5) 0.062(7) 0.025(5)
C129 0.038(3) 0.057(4) 0.091(5) 0.044(4) -0.009(3) -0.009(3)
C130 0.080(8) 0.086(8) 0.117(9) -0.014(7) 0.017(7) 0.020(6)
C131 0.058(4) 0.094(5) 0.098(5) -0.011(4) 0.034(4) 0.003(4)
C132 0.051(4) 0.072(5) 0.103(5) 0.040(4) -0.011(4) -0.013(4)
C133 0.063(7) 0.144(12) 0.086(7) 0.033(8) -0.006(6) -0.063(8)
C134 0.047(5) 0.150(9) 0.097(6) -0.054(6) 0.009(5) 0.022(5)
C135 0.031(4) 0.075(7) 0.168(11) 0.064(7) -0.030(6) -0.008(4)
C136 0.093(7) 0.088(7) 0.140(8) 0.053(7) 0.007(6) -0.016(6)
C137 0.027(5) 0.191(15) 0.069(6) 0.013(7) -0.014(4) -0.018(7)
C138 0.082(7) 0.081(6) 0.097(7) 0.035(5) -0.017(5) -0.023(5)
C139 0.071(6) 0.078(6) 0.131(8) -0.027(6) 0.026(6) -0.005(5)
C140 0.094(7) 0.103(7) 0.084(6) 0.000(6) 0.037(5) 0.021(6)
C141 0.078(7) 0.051(5) 0.100(7) 0.026(5) -0.034(6) -0.020(5)
O7 0.078(4) 0.083(5) 0.073(4) -0.022(3) 0.019(3) -0.044(4)
O6 0.091(5) 0.096(5) 0.080(4) -0.001(4) 0.050(4) 0.000(4)
C142 0.088(7) 0.092(7) 0.063(5) -0.014(5) 0.020(5) -0.028(6)
C143 0.130(11) 0.057(7) 0.134(11) 0.007(6) 0.007(9) -0.031(7)
O4 0.123 0.106 0.164 -0.040 0.041 -0.025
C1 0.136(14) 0.139(13) 0.177(15) -0.083(12) 0.047(12) -0.022(11)
O3 0.068(5) 0.180(9) 0.087(5) -0.013(6) 0.013(4) -0.031(5)
C144 0.182(18) 0.190(19) 0.25(2) 0.161(18) 0.103(17) 0.105(16)

loop_
_atom_type_symbol
_atom_type_description
_atom_type_scat_dispersion_real
_atom_type_scat_dispersion_imag
_atom_type_scat_source
C C 0.0033 0.0016 'International Tables Vol C Tables 4.2.6.8 and 6.1.1.4'
H H 0.0000 0.0000 'International Tables Vol C Tables 4.2.6.8 and 6.1.1.4'
B B 0.0013 0.0007 'International Tables Vol C Tables 4.2.6.8 and 6.1.1.4'
Dy Dy -0.1892 4.4098 'International Tables Vol C Tables 4.2.6.8 and 6.1.1.4'
F F 0.0171 0.0103 'International Tables Vol C Tables 4.2.6.8 and 6.1.1.4'
N N 0.0061 0.0033 'International Tables Vol C Tables 4.2.6.8 and 6.1.1.4'
O O 0.0106 0.0060 'International Tables Vol C Tables 4.2.6.8 and 6.1.1.4'

loop_
_geom_angle_atom_site_label_1
_geom_angle_atom_site_label_2
_geom_angle_atom_site_label_3
_geom_angle
_geom_angle_site_symmetry_1
_geom_angle_site_symmetry_3
_geom_angle_publ_flag
F1 Dy1 F2 144.56(15) . . ?
F1 Dy1 N1 90.24(16) . . ?
F1 Dy1 N6 78.43(15) . . ?
F1 Dy1 N4 99.15(17) . . ?
F1 Dy1 N5 76.42(16) . . ?
F1 Dy1 O1 144.90(16) . . ?
F1 Dy1 N2 76.93(17) . . ?
F1 Dy1 N3 79.43(15) . . ?
F2 Dy1 N1 82.62(17) . . ?
F2 Dy1 N6 126.14(16) . . ?
F2 Dy1 N4 90.39(18) . . ?
F2 Dy1 N5 135.93(16) . . ?
F2 Dy1 O1 70.19(15) . . ?
F2 Dy1 N2 69.06(17) . . ?
F2 Dy1 N3 75.55(16) . . ?
N1 Dy1 N6 61.80(15) . . ?
N1 Dy1 N4 170.53(17) . . ?
N1 Dy1 N5 122.22(16) . . ?
N1 Dy1 N2 61.97(15) . . ?
N1 Dy1 N3 122.55(15) . . ?
N6 Dy1 N5 60.47(16) . . ?
N6 Dy1 N2 117.60(16) . . ?
N6 Dy1 N3 157.47(15) . . ?
N4 Dy1 N6 118.67(15) . . ?
N4 Dy1 N5 59.58(17) . . ?
N4 Dy1 N2 121.33(16) . . ?
N4 Dy1 N3 61.15(15) . . ?
O1 Dy1 N1 90.89(16) . . ?
O1 Dy1 N6 71.34(15) . . ?
O1 Dy1 N4 80.70(17) . . ?
O1 Dy1 N5 73.42(17) . . ?
O1 Dy1 N2 133.15(18) . . ?
O1 Dy1 N3 127.81(15) . . ?
N2 Dy1 N5 153.01(17) . . ?
N3 Dy1 N5 109.92(16) . . ?
N3 Dy1 N2 60.62(15) . . ?
F3 Dy2 N8 74.92(16) . . ?
F3 Dy2 N9 77.72(16) . . ?
F3 Dy2 O2 144.54(16) . . ?
F3 Dy2 N12 82.15(16) . . ?
F3 Dy2 N7 98.63(16) . . ?
F3 Dy2 N10 91.30(17) . . ?
F3 Dy2 N11 75.85(17) . . ?
F4 Dy2 F3 144.20(16) . . ?
F4 Dy2 N8 72.83(16) . . ?
F4 Dy2 N9 73.20(17) . . ?
F4 Dy2 O2 71.16(17) . . ?
F4 Dy2 N12 124.63(16) . . ?
F4 Dy2 N7 78.60(16) . . ?
F4 Dy2 N10 92.51(16) . . ?
F4 Dy2 N11 135.84(16) . . ?
N9 Dy2 N8 60.60(14) . . ?
O2 Dy2 N8 137.43(17) . . ?
O2 Dy2 N9 126.49(17) . . ?
O2 Dy2 N12 72.29(17) . . ?
O2 Dy2 N7 90.61(19) . . ?
O2 Dy2 N10 82.04(18) . . ?
O2 Dy2 N11 70.36(18) . . ?
N12 Dy2 N8 112.35(15) . . ?
N12 Dy2 N9 159.79(16) . . ?
N12 Dy2 N11 60.68(15) . . ?
N7 Dy2 N8 60.42(17) . . ?
N7 Dy2 N9 119.61(17) . . ?
N7 Dy2 N12 61.72(15) . . ?
N7 Dy2 N10 169.96(18) . . ?
N7 Dy2 N11 122.35(16) . . ?
N10 Dy2 N8 121.61(15) . . ?
N10 Dy2 N9 61.05(16) . . ?
N10 Dy2 N12 121.63(16) . . ?
N10 Dy2 N11 61.48(16) . . ?
N11 Dy2 N8 150.66(17) . . ?
N11 Dy2 N9 115.02(16) . . ?
C4 N1 Dy1 120.9(4) . . ?
C4 N1 C46 118.5(5) . . ?
C46 N1 Dy1 120.3(4) . . ?
C19 N8 Dy2 119.9(4) . . ?
C23 N8 Dy2 122.0(5) . . ?
C23 N8 C19 117.3(6) . . ?
C3 N6 Dy1 118.9(4) . . ?
C3 N6 C15 118.1(5) . . ?
C15 N6 Dy1 122.4(4) . . ?
C42 N9 Dy2 120.6(4) . . ?
C42 N9 C85 117.1(5) . . ?
C85 N9 Dy2 122.2(4) . . ?
C9 N4 Dy1 121.5(4) . . ?
C9 N4 C45 119.9(5) . . ?
C45 N4 Dy1 117.8(4) . . ?
Dy2 O2 H2A 127.7 . . ?
Dy2 O2 H2B 128.2 . . ?
H2A O2 H2B 104.1 . . ?
C10 N5 Dy1 120.0(4) . . ?
C10 N5 C61 120.5(5) . . ?
C61 N5 Dy1 119.0(4) . . ?
C2 N12 Dy2 120.3(4) . . ?
C21 N12 Dy2 122.9(4) . . ?
C21 N12 C2 116.7(5) . . ?
Dy1 O1 H1A 110.2 . . ?
Dy1 O1 H1B 110.8 . . ?
H1A O1 H1B 103.3 . . ?
C62 N2 Dy1 121.8(4) . . ?
C62 N2 C93 115.4(5) . . ?
C93 N2 Dy1 122.7(4) . . ?
N12 C2 C5 115.7(5) . . ?
N12 C2 C38 122.4(6) . . ?
C38 C2 C5 121.8(6) . . ?
N6 C3 C4 116.2(5) . . ?
N6 C3 C7 123.0(6) . . ?
C7 C3 C4 120.8(6) . . ?
C28 N3 Dy1 121.9(4) . . ?
C65 N3 Dy1 121.5(4) . . ?
C65 N3 C28 116.5(5) . . ?
C5 N7 Dy2 122.8(4) . . ?
C5 N7 C29 121.1(5) . . ?
C29 N7 Dy2 115.8(4) . . ?
C55 N10 Dy2 121.0(4) . . ?
C55 N10 C68 121.0(5) . . ?
C68 N10 Dy2 117.9(4) . . ?
N1 C4 C3 120.9(6) . . ?
N1 C4 H4 119.6 . . ?
C3 C4 H4 119.6 . . ?
C2 C5 H5 120.3 . . ?
N7 C5 C2 119.4(5) . . ?
N7 C5 H5 120.3 . . ?
C14 C6 B2 120.8(6) . . ?
C44 C6 C14 116.1(6) . . ?
C44 C6 B2 122.6(6) . . ?
C3 C7 H7 121.1 . . ?
C43 C7 C3 117.7(6) . . ?
C43 C7 H7 121.1 . . ?
C31 N11 Dy2 121.8(4) . . ?
C31 N11 C82 116.0(5) . . ?
C82 N11 Dy2 122.3(4) . . ?
C28 C8 H8 120.9 . . ?
C30 C8 H8 120.9 . . ?
C30 C8 C28 118.1(6) . . ?
N4 C9 H9 119.8 . . ?
N4 C9 C28 120.5(6) . . ?
C28 C9 H9 119.8 . . ?
N5 C10 H10 119.5 . . ?
N5 C10 C15 121.0(6) . . ?
C15 C10 H10 119.5 . . ?
C30 C11 H11 120.9 . . ?
C30 C11 C65 118.1(5) . . ?
C65 C11 H11 120.9 . . ?
C48 C12 B2 122.2(6) . . ?
C80 C12 C48 113.5(6) . . ?
C80 C12 B2 123.3(6) . . ?
C25 C13 H13 119.7 . . ?
C25 C13 C34 120.6(6) . . ?
C34 C13 H13 119.7 . . ?
C6 C14 H14 117.7 . . ?
C53 C14 C6 124.5(7) . . ?
C53 C14 H14 117.7 . . ?
N6 C15 C10 116.1(6) . . ?
N6 C15 C50 124.5(6) . . ?
C50 C15 C10 119.0(6) . . ?
C26 C16 H16 118.3 . . ?
C26 C16 C75 123.5(6) . . ?
C75 C16 H16 118.3 . . ?
C24 C17 H17 120.6 . . ?
C38 C17 H17 120.6 . . ?
C38 C17 C24 118.7(6) . . ?
C32 C18 H18 118.7 . . ?
C71 C18 H18 118.7 . . ?
C71 C18 C32 122.6(6) . . ?
N8 C19 H19 108.5 . . ?
N8 C19 C29 103.1(5) . . ?
N8 C19 C102 116.3(5) . . ?
C29 C19 H19 108.5 . . ?
C102 C19 H19 108.5 . . ?
C102 C19 C29 111.7(6) . . ?
C34 C20 H20 120.3 . . ?
C40 C20 H20 120.3 . . ?
C40 C20 C34 119.3(6) . . ?
N12 C21 C24 125.4(6) . . ?
N12 C21 C31 116.3(6) . . ?
C24 C21 C31 118.2(6) . . ?
C33 C22 H22 117.9 . . ?
C33 C22 C76 124.2(6) . . ?
C76 C22 H22 117.9 . . ?
N8 C23 H23 120.6 . . ?
N8 C23 C85 118.8(6) . . ?
C85 C23 H23 120.6 . . ?
C17 C24 H24 121.3 . . ?
C21 C24 C17 117.4(6) . . ?
C21 C24 H24 121.3 . . ?
C13 C25 H25 118.6 . . ?
C13 C25 C59 122.8(6) . . ?
C59 C25 H25 118.6 . . ?
C16 C26 C35 115.5(6) . . ?
C16 C26 B1 123.5(6) . . ?
C35 C26 B1 120.5(6) . . ?
C42 C27 H27 120.5 . . ?
C67 C27 H27 120.5 . . ?
C67 C27 C42 119.0(6) . . ?
N3 C28 C8 125.1(6) . . ?
N3 C28 C9 115.0(5) . . ?
C8 C28 C9 120.0(6) . . ?
N7 C29 C19 105.3(5) . . ?
N7 C29 H29 106.8 . . ?
N7 C29 C54 115.0(5) . . ?
C19 C29 H29 106.8 . . ?
C19 C29 C54 115.5(5) . . ?
C54 C29 H29 106.8 . . ?
C8 C30 C11 118.7(6) . . ?
C8 C30 H30 120.7 . . ?
C11 C30 H30 120.7 . . ?
N11 C31 C21 118.3(5) . . ?
N11 C31 H31 120.8 . . ?
C21 C31 H31 120.8 . . ?
C18 C32 B2 123.5(5) . . ?
C83 C32 C18 113.5(6) . . ?
C83 C32 B2 122.5(5) . . ?
C22 C33 C57 116.1(6) . . ?
C22 C33 B1 122.5(6) . . ?
C57 C33 B1 120.7(6) . . ?
C13 C34 C20 117.9(6) . . ?
C13 C34 H34 121.1 . . ?
C20 C34 H34 121.1 . . ?
C26 C35 H35 119.8 . . ?
C103 C35 C26 120.3(7) . . ?
C103 C35 H35 119.8 . . ?
C49 C36 H36 120.3 . . ?
C70 C36 H36 120.3 . . ?
C70 C36 C49 119.4(8) . . ?
C49 C37 B1 122.3(6) . . ?
C72 C37 C49 115.2(6) . . ?
C72 C37 B1 122.0(6) . . ?
C2 C38 H38 120.4 . . ?
C17 C38 C2 119.2(6) . . ?
C17 C38 H38 120.4 . . ?
C41 C39 C45 122.1(7) . . ?
C41 C39 C96 119.1(7) . . ?
C96 C39 C45 118.8(7) . . ?
C20 C40 H40 117.9 . . ?
C20 C40 C59 124.2(6) . . ?
C59 C40 H40 117.9 . . ?
C39 C41 H41 119.6 . . ?
C39 C41 C89 120.8(8) . . ?
C89 C41 H41 119.6 . . ?
N9 C42 C27 123.3(6) . . ?
N9 C42 C55 115.4(6) . . ?
C27 C42 C55 121.3(6) . . ?
C7 C43 H43 119.7 . . ?
C7 C43 C50 120.7(6) . . ?
C50 C43 H43 119.7 . . ?
C6 C44 H44 119.0 . . ?
C6 C44 C74 122.0(7) . . ?
C74 C44 H44 119.0 . . ?
N4 C45 C39 114.9(5) . . ?
N4 C45 H45 107.8 . . ?
N4 C45 C61 102.0(5) . . ?
C39 C45 H45 107.8 . . ?
C39 C45 C61 116.1(6) . . ?
C61 C45 H45 107.8 . . ?
N1 C46 H46 106.5 . . ?
N1 C46 C93 109.7(5) . . ?
C51 C46 N1 116.0(5) . . ?
C51 C46 H46 106.5 . . ?
C51 C46 C93 111.0(6) . . ?
C93 C46 H46 106.5 . . ?
C63 C47 C68 122.8(7) . . ?
C63 C47 C104 116.7(7) . . ?
C104 C47 C68 120.5(8) . . ?
C12 C48 H48 119.3 . . ?
C78 C48 C12 121.5(8) . . ?
C78 C48 H48 119.3 . . ?
C36 C49 C37 122.2(7) . . ?
C36 C49 H49 118.9 . . ?
C37 C49 H49 118.9 . . ?
C15 C50 C43 116.1(6) . . ?
C15 C50 H50 122.0 . . ?
C43 C50 H50 122.0 . . ?
C58 C51 C46 122.7(8) . . ?
C58 C51 C129 117.6(8) . . ?
C129 C51 C46 119.6(8) . . ?
C54 C52 H52 120.3 . . ?
C54 C52 C64 119.4(7) . . ?
C64 C52 H52 120.3 . . ?
C14 C53 H53 122.1 . . ?
C14 C53 C86 115.9(7) . . ?
C86 C53 H53 122.1 . . ?
C52 C54 C29 119.9(6) . . ?
C52 C54 C66 121.3(6) . . ?
C66 C54 C29 118.7(6) . . ?
N10 C55 C42 121.8(5) . . ?
N10 C55 H55 119.1 . . ?
C42 C55 H55 119.1 . . ?
C76 C56 H56 121.2 . . ?
C91 C56 H56 121.2 . . ?
C91 C56 C76 117.6(7) . . ?
C33 C57 H57 120.3 . . ?
C91 C57 C33 119.5(7) . . ?
C91 C57 H57 120.3 . . ?
C51 C58 H58 118.1 . . ?
C51 C58 C105 123.8(9) . . ?
C105 C58 H58 118.1 . . ?
C25 C59 B2 123.1(5) . . ?
C40 C59 C25 115.2(6) . . ?
C40 C59 B2 121.1(5) . . ?
C67 C60 H60 120.1 . . ?
C67 C60 C85 119.8(7) . . ?
C85 C60 H60 120.1 . . ?
N5 C61 C45 104.4(5) . . ?
N5 C61 H61 107.5 . . ?
N5 C61 C77 114.9(6) . . ?
C45 C61 H61 107.5 . . ?
C77 C61 C45 114.7(6) . . ?
C77 C61 H61 107.5 . . ?
N2 C62 H62 120.6 . . ?
N2 C62 C65 118.8(5) . . ?
C65 C62 H62 120.6 . . ?
C47 C63 H63 118.2 . . ?
C47 C63 C113 123.5(9) . . ?
C113 C63 H63 118.2 . . ?
C52 C64 H64 120.8 . . ?
C94 C64 C52 118.3(8) . . ?
C94 C64 H64 120.8 . . ?
N3 C65 C11 123.4(6) . . ?
N3 C65 C62 115.9(5) . . ?
C11 C65 C62 120.4(5) . . ?
C54 C66 C116 120.9(7) . . ?
C123 C66 C54 117.0(8) . . ?
C123 C66 C116 122.1(9) . . ?
C27 C67 H67 120.6 . . ?
C60 C67 C27 118.7(6) . . ?
C60 C67 H67 120.6 . . ?
N10 C68 C47 115.6(6) . . ?
N10 C68 H68 107.9 . . ?
N10 C68 C82 106.4(5) . . ?
C47 C68 H68 107.9 . . ?
C47 C68 C82 111.0(6) . . ?
C82 C68 H68 107.9 . . ?
C78 C69 H69 120.3 . . ?
C81 C69 H69 120.3 . . ?
C81 C69 C78 119.4(8) . . ?
C36 C70 H70 119.9 . . ?
C36 C70 C95 120.1(7) . . ?
C95 C70 H70 119.9 . . ?
C18 C71 H71 119.2 . . ?
C87 C71 C18 121.6(6) . . ?
C87 C71 H71 119.2 . . ?
C37 C72 H72 118.7 . . ?
C95 C72 C37 122.7(7) . . ?
C95 C72 H72 118.7 . . ?
C75 C73 H73 121.0 . . ?
C103 C73 H73 121.0 . . ?
C103 C73 C75 117.9(7) . . ?
C44 C74 H74 120.4 . . ?
C86 C74 C44 119.2(8) . . ?
C86 C74 H74 120.4 . . ?
C16 C75 C73 119.9(7) . . ?
C16 C75 H75 120.0 . . ?
C73 C75 H75 120.0 . . ?
C22 C76 C56 118.7(7) . . ?
C22 C76 H76 120.6 . . ?
C56 C76 H76 120.6 . . ?
C90 C77 C61 119.9(8) . . ?
C124 C77 C61 119.4(7) . . ?
C124 C77 C90 120.6(7) . . ?
C48 C78 H78 120.1 . . ?
C69 C78 C48 119.8(8) . . ?
C69 C78 H78 120.1 . . ?
C12 B2 C6 112.0(5) . . ?
C12 B2 C32 114.7(5) . . ?
C12 B2 C59 103.5(5) . . ?
C32 B2 C6 101.9(5) . . ?
C32 B2 C59 112.5(5) . . ?
C59 B2 C6 112.6(5) . . ?
C114 C79 B1 123.8(7) . . ?
C125 C79 B1 121.6(7) . . ?
C125 C79 C114 114.3(7) . . ?
C12 C80 H80 117.6 . . ?
C81 C80 C12 124.8(8) . . ?
C81 C80 H80 117.6 . . ?
C69 C81 C80 120.8(9) . . ?
C69 C81 H81 119.6 . . ?
C80 C81 H81 119.6 . . ?
N11 C82 C68 105.3(5) . . ?
N11 C82 H82 107.4 . . ?
N11 C82 C108 116.9(5) . . ?
C68 C82 H82 107.4 . . ?
C108 C82 C68 111.9(5) . . ?
C108 C82 H82 107.4 . . ?
C32 C83 H83 117.5 . . ?
C84 C83 C32 125.0(6) . . ?
C84 C83 H83 117.5 . . ?
C83 C84 H84 120.6 . . ?
C83 C84 C87 118.7(7) . . ?
C87 C84 H84 120.6 . . ?
N9 C85 C23 116.3(6) . . ?
N9 C85 C60 122.2(6) . . ?
C60 C85 C23 121.5(6) . . ?
C53 C86 H86 118.9 . . ?
C74 C86 C53 122.3(7) . . ?
C74 C86 H86 118.9 . . ?
C71 C87 C84 118.6(6) . . ?
C71 C87 H87 120.7 . . ?
C84 C87 H87 120.7 . . ?
C105 C88 H88 117.0 . . ?
C132 C88 H88 117.0 . . ?
C132 C88 C105 126.0(10) . . ?
C41 C89 H89 120.1 . . ?
C92 C89 C41 119.7(9) . . ?
C92 C89 H89 120.1 . . ?
C77 C90 H90 119.4 . . ?
C112 C90 C77 121.2(10) . . ?
C112 C90 H90 119.4 . . ?
C56 C91 C57 123.9(7) . . ?
C56 C91 H91 118.0 . . ?
C57 C91 H91 118.0 . . ?
C89 C92 H92 120.2 . . ?
C89 C92 C128 119.5(8) . . ?
C128 C92 H92 120.2 . . ?
N2 C93 C46 111.2(5) . . ?
N2 C93 H93 108.9 . . ?
N2 C93 C119 111.9(7) . . ?
C46 C93 H93 108.9 . . ?
C46 C93 C119 106.8(6) . . ?
C119 C93 H93 108.9 . . ?
C64 C94 H94 119.9 . . ?
C123 C94 C64 120.2(8) . . ?
C123 C94 H94 119.9 . . ?
C70 C95 H95 119.8 . . ?
C72 C95 C70 120.4(7) . . ?
C72 C95 H95 119.8 . . ?
C39 C96 C130 121.6(8) . . ?
C128 C96 C39 117.8(10) . . ?
C128 C96 C130 120.5(9) . . ?
C98 C97 H97 120.0 . . ?
C98 C97 C102 120.0 . . ?
C102 C97 H97 120.0 . . ?
C97 C98 H98 120.0 . . ?
C99 C98 C97 120.0 . . ?
C99 C98 H98 120.0 . . ?
C98 C99 H99 120.0 . . ?
C100 C99 C98 120.0 . . ?
C100 C99 H99 120.0 . . ?
C99 C100 H100 120.0 . . ?
C101 C100 C99 120.0 . . ?
C101 C100 H100 120.0 . . ?
C100 C101 C102 120.0 . . ?
C139 C101 C100 119.7(7) . . ?
C139 C101 C102 119.8(7) . . ?
C97 C102 C19 118.9(5) . . ?
C101 C102 C19 121.0(5) . . ?
C101 C102 C97 120.0 . . ?
C35 C103 H103 118.6 . . ?
C73 C103 C35 122.7(8) . . ?
C73 C103 H103 118.6 . . ?
C26 B1 C33 114.0(6) . . ?
C26 B1 C37 111.7(5) . . ?
C26 B1 C79 103.6(6) . . ?
C33 B1 C37 102.4(5) . . ?
C33 B1 C79 111.9(6) . . ?
C79 B1 C37 113.6(6) . . ?
C47 C104 C140 119.6(8) . . ?
C131 C104 C47 120.9(10) . . ?
C131 C104 C140 119.2(9) . . ?
C58 C105 C88 114.6(10) . . ?
C58 C105 H105 122.7 . . ?
C88 C105 H105 122.7 . . ?
C107 C106 H106 120.0 . . ?
C107 C106 C111 120.0 . . ?
C111 C106 H106 120.0 . . ?
C106 C107 C134 118.7(6) . . ?
C108 C107 C106 120.0 . . ?
C108 C107 C134 121.3(6) . . ?
C107 C108 C82 121.3(5) . . ?
C107 C108 C109 120.0 . . ?
C109 C108 C82 118.7(5) . . ?
C108 C109 H109 120.0 . . ?
C110 C109 C108 120.0 . . ?
C110 C109 H109 120.0 . . ?
C109 C110 H110 120.0 . . ?
C109 C110 C111 120.0 . . ?
C111 C110 H110 120.0 . . ?
C106 C111 H111 120.0 . . ?
C110 C111 C106 120.0 . . ?
C110 C111 H111 120.0 . . ?
C90 C112 H112 120.7 . . ?
C90 C112 C127 118.7(10) . . ?
C127 C112 H112 120.7 . . ?
C63 C113 H113 120.6 . . ?
C126 C113 C63 118.9(10) . . ?
C126 C113 H113 120.6 . . ?
C79 C114 H114 119.9 . . ?
C79 C114 C115 120.1(11) . . ?
C115 C114 H114 119.9 . . ?
C114 C115 H115 118.5 . . ?
C133 C115 C114 123.0(11) . . ?
C133 C115 H115 118.5 . . ?
C66 C116 H11A 109.5 . . ?
C66 C116 H11B 109.5 . . ?
C66 C116 H11C 109.5 . . ?
H11A C116 H11B 109.5 . . ?
H11A C116 H11C 109.5 . . ?
H11B C116 H11C 109.5 . . ?
C118 C117 H117 120.0 . . ?
C118 C117 C122 120.0 . . ?
C122 C117 H117 120.0 . . ?
C117 C118 C136 120.4(7) . . ?
C119 C118 C117 120.0 . . ?
C119 C118 C136 119.5(7) . . ?
C118 C119 C93 122.6(6) . . ?
C118 C119 C120 120.0 . . ?
C120 C119 C93 117.4(6) . . ?
C119 C120 H120 120.0 . . ?
C121 C120 C119 120.0 . . ?
C121 C120 H120 120.0 . . ?
C120 C121 H121 120.0 . . ?
C122 C121 C120 120.0 . . ?
C122 C121 H121 120.0 . . ?
C117 C122 H122 120.0 . . ?
C121 C122 C117 120.0 . . ?
C121 C122 H122 120.0 . . ?
C66 C123 C94 123.6(10) . . ?
C66 C123 H123 118.2 . . ?
C94 C123 H123 118.2 . . ?
C77 C124 C135 117.4(9) . . ?
C77 C124 C141 123.5(7) . . ?
C135 C124 C141 119.1(10) . . ?
C79 C125 H125 118.6 . . ?
C137 C125 C79 122.8(10) . . ?
C137 C125 H125 118.6 . . ?
C113 C126 H126 119.9 . . ?
C113 C126 C131 120.1(9) . . ?
C131 C126 H126 119.9 . . ?
C112 C127 H127 119.7 . . ?
C135 C127 C112 120.7(8) . . ?
C135 C127 H127 119.7 . . ?
C92 C128 C96 123.0(10) . . ?
C92 C128 H128 118.5 . . ?
C96 C128 H128 118.5 . . ?
C51 C129 C138 122.0(8) . . ?
C132 C129 C51 118.0(10) . . ?
C132 C129 C138 120.0(9) . . ?
C96 C130 H13A 109.5 . . ?
C96 C130 H13B 109.5 . . ?
C96 C130 H13C 109.5 . . ?
H13A C130 H13B 109.5 . . ?
H13A C130 H13C 109.5 . . ?
H13B C130 H13C 109.5 . . ?
C104 C131 C126 119.8(10) . . ?
C104 C131 H131 120.1 . . ?
C126 C131 H131 120.1 . . ?
C88 C132 C129 119.7(10) . . ?
C88 C132 H132 120.2 . . ?
C129 C132 H132 120.2 . . ?
C115 C133 H133 122.0 . . ?
C137 C133 C115 116.0(10) . . ?
C137 C133 H133 122.0 . . ?
C107 C134 H13J 109.5 . . ?
C107 C134 H13K 109.5 . . ?
C107 C134 H13L 109.5 . . ?
H13J C134 H13K 109.5 . . ?
H13J C134 H13L 109.5 . . ?
H13K C134 H13L 109.5 . . ?
C124 C135 H135 119.4 . . ?
C127 C135 C124 121.3(11) . . ?
C127 C135 H135 119.4 . . ?
C118 C136 H13D 109.5 . . ?
C118 C136 H13E 109.5 . . ?
C118 C136 H13F 109.5 . . ?
H13D C136 H13E 109.5 . . ?
H13D C136 H13F 109.5 . . ?
H13E C136 H13F 109.5 . . ?
C125 C137 H137 118.2 . . ?
C133 C137 C125 123.7(12) . . ?
C133 C137 H137 118.2 . . ?
C129 C138 H13G 109.4 . . ?
C129 C138 H13H 109.6 . . ?
C129 C138 H13I 109.4 . . ?
H13G C138 H13H 109.5 . . ?
H13G C138 H13I 109.5 . . ?
H13H C138 H13I 109.5 . . ?
C101 C139 H13M 109.6 . . ?
C101 C139 H13N 109.5 . . ?
C101 C139 H13O 109.4 . . ?
H13M C139 H13N 109.5 . . ?
H13M C139 H13O 109.5 . . ?
H13N C139 H13O 109.4 . . ?
C104 C140 H14D 109.5 . . ?
C104 C140 H14E 109.5 . . ?
C104 C140 H14F 109.5 . . ?
H14D C140 H14E 109.5 . . ?
H14D C140 H14F 109.5 . . ?
H14E C140 H14F 109.5 . . ?
C124 C141 H14A 109.5 . . ?
C124 C141 H14B 109.5 . . ?
C124 C141 H14C 109.5 . . ?
H14A C141 H14B 109.5 . . ?
H14A C141 H14C 109.5 . . ?
H14B C141 H14C 109.5 . . ?
C142 O7 H7A 109.5 . . ?
C143 O6 H6 109.5 . . ?
O7 C142 H14G 109.5 . . ?
O7 C142 H14H 109.5 . . ?
O7 C142 H14I 109.5 . . ?
H14G C142 H14H 109.5 . . ?
H14G C142 H14I 109.5 . . ?
H14H C142 H14I 109.5 . . ?
O6 C143 H14J 109.5 . . ?
O6 C143 H14K 109.5 . . ?
O6 C143 H14L 109.5 . . ?
H14J C143 H14K 109.5 . . ?
H14J C143 H14L 109.5 . . ?
H14K C143 H14L 109.5 . . ?
C1 O4 H4A 105.5 . . ?
O4 C1 H1C 109.4 . . ?
O4 C1 H1D 108.9 . . ?
O4 C1 H1E 110.2 . . ?
H1C C1 H1D 109.4 . . ?
H1C C1 H1E 109.4 . . ?
H1D C1 H1E 109.4 . . ?
C144 O3 H3 109.5 . . ?
O3 C144 H14M 109.5 . . ?
O3 C144 H14N 109.5 . . ?
O3 C144 H14O 109.5 . . ?
H14M C144 H14N 109.5 . . ?
H14M C144 H14O 109.5 . . ?
H14N C144 H14O 109.5 . . ?

loop_
_geom_bond_atom_site_label_1
_geom_bond_atom_site_label_2
_geom_bond_distance
_geom_bond_site_symmetry_2
_geom_bond_publ_flag
Dy1 F1 2.155(4) . ?
Dy1 F2 2.248(4) . ?
Dy1 N1 2.582(5) . ?
Dy1 N6 2.633(5) . ?
Dy1 N4 2.632(5) . ?
Dy1 N5 2.734(5) . ?
Dy1 O1 2.323(4) . ?
Dy1 N2 2.653(5) . ?
Dy1 N3 2.634(5) . ?
Dy2 F3 2.178(4) . ?
Dy2 F4 2.153(4) . ?
Dy2 N8 2.719(5) . ?
Dy2 N9 2.663(5) . ?
Dy2 O2 2.396(5) . ?
Dy2 N12 2.628(5) . ?
Dy2 N7 2.597(5) . ?
Dy2 N10 2.619(5) . ?
Dy2 N11 2.658(5) . ?
N1 C4 1.257(7) . ?
N1 C46 1.501(7) . ?
N8 C19 1.483(8) . ?
N8 C23 1.279(9) . ?
N6 C3 1.324(8) . ?
N6 C15 1.349(8) . ?
N9 C42 1.330(8) . ?
N9 C85 1.364(8) . ?
N4 C9 1.268(8) . ?
N4 C45 1.482(7) . ?
O2 H2A 0.9873 . ?
O2 H2B 0.9867 . ?
N5 C10 1.240(9) . ?
N5 C61 1.484(8) . ?
N12 C2 1.356(7) . ?
N12 C21 1.311(8) . ?
O1 H1A 0.8942 . ?
O1 H1B 0.8934 . ?
N2 C62 1.253(8) . ?
N2 C93 1.470(8) . ?
C2 C5 1.466(9) . ?
C2 C38 1.390(9) . ?
C3 C4 1.446(9) . ?
C3 C7 1.406(9) . ?
N3 C28 1.338(8) . ?
N3 C65 1.320(8) . ?
N7 C5 1.269(8) . ?
N7 C29 1.474(8) . ?
N10 C55 1.272(9) . ?
N10 C68 1.506(8) . ?
C4 H4 0.9500 . ?
C5 H5 0.9500 . ?
C6 C14 1.397(9) . ?
C6 C44 1.359(9) . ?
C6 B2 1.674(9) . ?
C7 H7 0.9500 . ?
C7 C43 1.375(9) . ?
N11 C31 1.283(8) . ?
N11 C82 1.497(7) . ?
C8 H8 0.9500 . ?
C8 C28 1.391(9) . ?
C8 C30 1.382(9) . ?
C9 H9 0.9500 . ?
C9 C28 1.468(8) . ?
C10 H10 0.9500 . ?
C10 C15 1.469(9) . ?
C11 H11 0.9500 . ?
C11 C30 1.389(10) . ?
C11 C65 1.430(8) . ?
C12 C48 1.419(9) . ?
C12 B2 1.615(8) . ?
C12 C80 1.392(9) . ?
C13 H13 0.9500 . ?
C13 C25 1.380(9) . ?
C13 C34 1.390(10) . ?
C14 H14 0.9500 . ?
C14 C53 1.367(9) . ?
C15 C50 1.377(9) . ?
C16 H16 0.9500 . ?
C16 C26 1.388(9) . ?
C16 C75 1.389(10) . ?
C17 H17 0.9500 . ?
C17 C24 1.400(9) . ?
C17 C38 1.369(9) . ?
C18 H18 0.9500 . ?
C18 C32 1.411(8) . ?
C18 C71 1.399(9) . ?
C19 H19 1.0000 . ?
C19 C29 1.530(11) . ?
C19 C102 1.524(8) . ?
C20 H20 0.9500 . ?
C20 C34 1.434(10) . ?
C20 C40 1.352(9) . ?
C21 C24 1.376(9) . ?
C21 C31 1.480(8) . ?
C22 H22 0.9500 . ?
C22 C33 1.360(9) . ?
C22 C76 1.394(10) . ?
C23 H23 0.9500 . ?
C23 C85 1.494(9) . ?
C24 H24 0.9500 . ?
C25 H25 0.9500 . ?
C25 C59 1.402(8) . ?
C26 C35 1.422(9) . ?
C26 B1 1.630(11) . ?
C27 H27 0.9500 . ?
C27 C42 1.398(9) . ?
C27 C67 1.388(10) . ?
C29 H29 1.0000 . ?
C29 C54 1.548(8) . ?
C30 H30 0.9500 . ?
C31 H31 0.9500 . ?
C32 B2 1.637(9) . ?
C32 C83 1.404(9) . ?
C33 C57 1.421(9) . ?
C33 B1 1.636(10) . ?
C34 H34 0.9500 . ?
C35 H35 0.9500 . ?
C35 C103 1.401(10) . ?
C36 H36 0.9500 . ?
C36 C49 1.384(10) . ?
C36 C70 1.356(13) . ?
C37 C49 1.412(9) . ?
C37 C72 1.383(10) . ?
C37 B1 1.656(9) . ?
C38 H38 0.9500 . ?
C39 C41 1.376(11) . ?
C39 C45 1.511(9) . ?
C39 C96 1.395(12) . ?
C40 H40 0.9500 . ?
C40 C59 1.401(9) . ?
C41 H41 0.9500 . ?
C41 C89 1.419(10) . ?
C42 C55 1.441(9) . ?
C43 H43 0.9500 . ?
C43 C50 1.417(9) . ?
C44 H44 0.9500 . ?
C44 C74 1.438(10) . ?
C45 H45 1.0000 . ?
C45 C61 1.536(11) . ?
C46 H46 1.0000 . ?
C46 C51 1.493(10) . ?
C46 C93 1.518(9) . ?
C47 C63 1.340(12) . ?
C47 C68 1.512(8) . ?
C47 C104 1.413(12) . ?
C48 H48 0.9500 . ?
C48 C78 1.408(11) . ?
C49 H49 0.9500 . ?
C50 H50 0.9500 . ?
C51 C58 1.367(13) . ?
C51 C129 1.454(12) . ?
C52 H52 0.9500 . ?
C52 C54 1.389(10) . ?
C52 C64 1.410(10) . ?
C53 H53 0.9500 . ?
C53 C86 1.442(12) . ?
C54 C66 1.409(11) . ?
C55 H55 0.9500 . ?
C56 H56 0.9500 . ?
C56 C76 1.423(11) . ?
C56 C91 1.330(12) . ?
C57 H57 0.9500 . ?
C57 C91 1.400(10) . ?
C58 H58 0.9500 . ?
C58 C105 1.382(12) . ?
C59 B2 1.643(9) . ?
C60 H60 0.9500 . ?
C60 C67 1.353(10) . ?
C60 C85 1.403(9) . ?
C61 H61 1.0000 . ?
C61 C77 1.522(9) . ?
C62 H62 0.9500 . ?
C62 C65 1.486(9) . ?
C63 H63 0.9500 . ?
C63 C113 1.385(11) . ?
C64 H64 0.9500 . ?
C64 C94 1.388(13) . ?
C66 C116 1.471(12) . ?
C66 C123 1.353(11) . ?
C67 H67 0.9500 . ?
C68 H68 1.0000 . ?
C68 C82 1.549(9) . ?
C69 H69 0.9500 . ?
C69 C78 1.407(14) . ?
C69 C81 1.311(13) . ?
C70 H70 0.9500 . ?
C70 C95 1.369(12) . ?
C71 H71 0.9500 . ?
C71 C87 1.340(10) . ?
C72 H72 0.9500 . ?
C72 C95 1.363(10) . ?
C73 H73 0.9500 . ?
C73 C75 1.401(11) . ?
C73 C103 1.355(12) . ?
C74 H74 0.9500 . ?
C74 C86 1.300(13) . ?
C75 H75 0.9500 . ?
C76 H76 0.9500 . ?
C77 C90 1.404(12) . ?
C77 C124 1.388(13) . ?
C78 H78 0.9500 . ?
C79 B1 1.650(9) . ?
C79 C114 1.409(12) . ?
C79 C125 1.394(10) . ?
C80 H80 0.9500 . ?
C80 C81 1.381(10) . ?
C81 H81 0.9500 . ?
C82 H82 1.0000 . ?
C82 C108 1.518(8) . ?
C83 H83 0.9500 . ?
C83 C84 1.370(10) . ?
C84 H84 0.9500 . ?
C84 C87 1.427(10) . ?
C86 H86 0.9500 . ?
C87 H87 0.9500 . ?
C88 H88 0.9500 . ?
C88 C105 1.390(15) . ?
C88 C132 1.302(15) . ?
C89 H89 0.9500 . ?
C89 C92 1.331(15) . ?
C90 H90 0.9500 . ?
C90 C112 1.376(11) . ?
C91 H91 0.9500 . ?
C92 H92 0.9500 . ?
C92 C128 1.370(16) . ?
C93 H93 1.0000 . ?
C93 C119 1.615(10) . ?
C94 H94 0.9500 . ?
C94 C123 1.366(14) . ?
C95 H95 0.9500 . ?
C96 C128 1.385(12) . ?
C96 C130 1.487(15) . ?
C97 H97 0.9500 . ?
C97 C98 1.3900 . ?
C97 C102 1.3900 . ?
C98 H98 0.9500 . ?
C98 C99 1.3900 . ?
C99 H99 0.9500 . ?
C99 C100 1.3900 . ?
C100 H100 0.9500 . ?
C100 C101 1.3900 . ?
C101 C102 1.3900 . ?
C101 C139 1.362(12) . ?
C103 H103 0.9500 . ?
C104 C131 1.345(12) . ?
C104 C140 1.470(15) . ?
C105 H105 0.9500 . ?
C106 H106 0.9500 . ?
C106 C107 1.3900 . ?
C106 C111 1.3900 . ?
C107 C108 1.3900 . ?
C107 C134 1.490(14) . ?
C108 C109 1.3900 . ?
C109 H109 0.9500 . ?
C109 C110 1.3900 . ?
C110 H110 0.9500 . ?
C110 C111 1.3900 . ?
C111 H111 0.9500 . ?
C112 H112 0.9500 . ?
C112 C127 1.390(16) . ?
C113 H113 0.9500 . ?
C113 C126 1.333(14) . ?
C114 H114 0.9500 . ?
C114 C115 1.411(14) . ?
C115 H115 0.9500 . ?
C115 C133 1.367(18) . ?
C116 H11A 0.9800 . ?
C116 H11B 0.9800 . ?
C116 H11C 0.9800 . ?
C117 H117 0.9500 . ?
C117 C118 1.3900 . ?
C117 C122 1.3900 . ?
C118 C119 1.3900 . ?
C118 C136 1.433(15) . ?
C119 C120 1.3900 . ?
C120 H120 0.9500 . ?
C120 C121 1.3900 . ?
C121 H121 0.9500 . ?
C121 C122 1.3900 . ?
C122 H122 0.9500 . ?
C123 H123 0.9500 . ?
C124 C135 1.416(11) . ?
C124 C141 1.515(14) . ?
C125 H125 0.9500 . ?
C125 C137 1.371(13) . ?
C126 H126 0.9500 . ?
C126 C131 1.405(15) . ?
C127 H127 0.9500 . ?
C127 C135 1.379(16) . ?
C128 H128 0.9500 . ?
C129 C132 1.394(13) . ?
C129 C138 1.513(15) . ?
C130 H13A 0.9800 . ?
C130 H13B 0.9800 . ?
C130 H13C 0.9800 . ?
C131 H131 0.9500 . ?
C132 H132 0.9500 . ?
C133 H133 0.9500 . ?
C133 C137 1.330(19) . ?
C134 H13J 0.9800 . ?
C134 H13K 0.9800 . ?
C134 H13L 0.9800 . ?
C135 H135 0.9500 . ?
C136 H13D 0.9800 . ?
C136 H13E 0.9800 . ?
C136 H13F 0.9800 . ?
C137 H137 0.9500 . ?
C138 H13G 0.9800 . ?
C138 H13H 0.9801 . ?
C138 H13I 0.9802 . ?
C139 H13M 0.9800 . ?
C139 H13N 0.9797 . ?
C139 H13O 0.9802 . ?
C140 H14D 0.9800 . ?
C140 H14E 0.9800 . ?
C140 H14F 0.9800 . ?
C141 H14A 0.9800 . ?
C141 H14B 0.9800 . ?
C141 H14C 0.9800 . ?
O7 H7A 0.8400 . ?
O7 C142 1.385(10) . ?
O6 H6 0.8400 . ?
O6 C143 1.406(12) . ?
C142 H14G 0.9800 . ?
C142 H14H 0.9800 . ?
C142 H14I 0.9800 . ?
C143 H14J 0.9800 . ?
C143 H14K 0.9800 . ?
C143 H14L 0.9800 . ?
O4 H4A 0.8773 . ?
O4 C1 1.287(14) . ?
C1 H1C 0.9803 . ?
C1 H1D 0.9804 . ?
C1 H1E 0.9802 . ?
O3 H3 0.8400 . ?
O3 C144 1.391(16) . ?
C144 H14M 0.9800 . ?
C144 H14N 0.9800 . ?
C144 H14O 0.9800 . ?

loop_
_geom_torsion_atom_site_label_1
_geom_torsion_atom_site_label_2
_geom_torsion_atom_site_label_3
_geom_torsion_atom_site_label_4
_geom_torsion
_geom_torsion_site_symmetry_1
_geom_torsion_site_symmetry_2
_geom_torsion_site_symmetry_3
_geom_torsion_site_symmetry_4
_geom_torsion_publ_flag
Dy1 N1 C4 C3 -7.3(8) . . . . ?
Dy1 N1 C46 C51 170.7(5) . . . . ?
Dy1 N1 C46 C93 44.0(8) . . . . ?
Dy1 N6 C3 C4 10.9(7) . . . . ?
Dy1 N6 C3 C7 -171.4(5) . . . . ?
Dy1 N6 C15 C10 -1.3(8) . . . . ?
Dy1 N6 C15 C50 171.1(5) . . . . ?
Dy1 N4 C9 C28 0.1(9) . . . . ?
Dy1 N4 C45 C39 -171.1(5) . . . . ?
Dy1 N4 C45 C61 62.4(6) . . . . ?
Dy1 N5 C10 C15 2.9(9) . . . . ?
Dy1 N5 C61 C45 41.2(6) . . . . ?
Dy1 N5 C61 C77 167.7(5) . . . . ?
Dy1 N2 C62 C65 -8.8(9) . . . . ?
Dy1 N2 C93 C46 15.8(10) . . . . ?
Dy1 N2 C93 C119 135.2(5) . . . . ?
Dy1 N3 C28 C8 175.9(5) . . . . ?
Dy1 N3 C28 C9 -1.9(7) . . . . ?
Dy1 N3 C65 C11 -176.1(5) . . . . ?
Dy1 N3 C65 C62 9.7(7) . . . . ?
Dy2 N8 C19 C29 36.3(6) . . . . ?
Dy2 N8 C19 C102 158.9(5) . . . . ?
Dy2 N8 C23 C85 2.7(9) . . . . ?
Dy2 N9 C42 C27 -175.7(5) . . . . ?
Dy2 N9 C42 C55 3.8(8) . . . . ?
Dy2 N9 C85 C23 -1.1(8) . . . . ?
Dy2 N9 C85 C60 176.5(5) . . . . ?
Dy2 N12 C2 C5 1.0(8) . . . . ?
Dy2 N12 C2 C38 179.8(5) . . . . ?
Dy2 N12 C21 C24 178.5(5) . . . . ?
Dy2 N12 C21 C31 0.5(8) . . . . ?
Dy2 N7 C5 C2 1.6(9) . . . . ?
Dy2 N7 C29 C19 63.4(5) . . . . ?
Dy2 N7 C29 C54 -168.2(4) . . . . ?
Dy2 N10 C55 C42 -3.0(9) . . . . ?
Dy2 N10 C68 C47 177.5(5) . . . . ?
Dy2 N10 C68 C82 53.8(6) . . . . ?
Dy2 N11 C31 C21 -1.2(8) . . . . ?
Dy2 N11 C82 C68 34.8(7) . . . . ?
Dy2 N11 C82 C108 159.8(4) . . . . ?
N1 C46 C51 C58 -66.3(9) . . . . ?
N1 C46 C51 C129 116.9(7) . . . . ?
N1 C46 C93 N2 -35.8(10) . . . . ?
N1 C46 C93 C119 -158.2(6) . . . . ?
N8 C19 C29 N7 -60.4(6) . . . . ?
N8 C19 C29 C54 171.5(5) . . . . ?
N8 C19 C102 C97 -81.1(7) . . . . ?
N8 C19 C102 C101 102.5(6) . . . . ?
N8 C23 C85 N9 -1.0(10) . . . . ?
N8 C23 C85 C60 -178.7(7) . . . . ?
N6 C3 C4 N1 -2.6(9) . . . . ?
N6 C3 C7 C43 -0.2(10) . . . . ?
N6 C15 C50 C43 0.2(11) . . . . ?
N9 C42 C55 N10 -0.6(10) . . . . ?
N4 C9 C28 N3 1.2(10) . . . . ?
N4 C9 C28 C8 -176.7(7) . . . . ?
N4 C45 C61 N5 -62.1(6) . . . . ?
N4 C45 C61 C77 171.3(6) . . . . ?
N5 C10 C15 N6 -1.2(10) . . . . ?
N5 C10 C15 C50 -174.0(7) . . . . ?
N5 C61 C77 C90 -84.0(9) . . . . ?
N5 C61 C77 C124 97.0(8) . . . . ?
N12 C2 C5 N7 -1.7(10) . . . . ?
N12 C2 C38 C17 2.9(11) . . . . ?
N12 C21 C24 C17 0.5(10) . . . . ?
N12 C21 C31 N11 0.5(9) . . . . ?
N2 C62 C65 N3 -0.5(9) . . . . ?
N2 C62 C65 C11 -174.9(6) . . . . ?
N2 C93 C119 C118 125.1(6) . . . . ?
N2 C93 C119 C120 -57.7(7) . . . . ?
C2 N12 C21 C24 0.3(10) . . . . ?
C2 N12 C21 C31 -177.7(6) . . . . ?
C3 N6 C15 C10 -172.2(6) . . . . ?
C3 N6 C15 C50 0.2(10) . . . . ?
C3 C7 C43 C50 0.6(10) . . . . ?
N7 C29 C54 C52 -91.2(8) . . . . ?
N7 C29 C54 C66 88.3(7) . . . . ?
N10 C68 C82 N11 -53.1(7) . . . . ?
N10 C68 C82 C108 178.9(5) . . . . ?
C4 N1 C46 C51 -15.5(9) . . . . ?
C4 N1 C46 C93 -142.3(7) . . . . ?
C4 C3 C7 C43 177.4(6) . . . . ?
C5 C2 C38 C17 -178.5(7) . . . . ?
C5 N7 C29 C19 -110.2(7) . . . . ?
C5 N7 C29 C54 18.2(9) . . . . ?
C6 C14 C53 C86 -0.4(10) . . . . ?
C6 C44 C74 C86 -1.8(11) . . . . ?
C7 C3 C4 N1 179.6(6) . . . . ?
C7 C43 C50 C15 -0.6(10) . . . . ?
N11 C82 C108 C107 108.5(6) . . . . ?
N11 C82 C108 C109 -71.4(7) . . . . ?
C9 N4 C45 C39 18.5(10) . . . . ?
C9 N4 C45 C61 -108.0(7) . . . . ?
C10 N5 C61 C45 -130.9(6) . . . . ?
C10 N5 C61 C77 -4.4(10) . . . . ?
C10 C15 C50 C43 172.4(6) . . . . ?
C12 C48 C78 C69 -0.5(12) . . . . ?
C12 C80 C81 C69 1.4(12) . . . . ?
C13 C25 C59 C40 -1.2(8) . . . . ?
C13 C25 C59 B2 169.5(5) . . . . ?
C14 C6 C44 C74 -1.0(9) . . . . ?
C14 C6 B2 C12 159.3(6) . . . . ?
C14 C6 B2 C32 -77.6(6) . . . . ?
C14 C6 B2 C59 43.2(8) . . . . ?
C14 C53 C86 C74 -2.6(12) . . . . ?
C15 N6 C3 C4 -178.0(6) . . . . ?
C15 N6 C3 C7 -0.2(9) . . . . ?
C16 C26 C35 C103 -2.5(10) . . . . ?
C16 C26 B1 C33 -149.8(6) . . . . ?
C16 C26 B1 C37 -34.3(9) . . . . ?
C16 C26 B1 C79 88.4(7) . . . . ?
C18 C32 B2 C6 -87.9(6) . . . . ?
C18 C32 B2 C12 33.3(8) . . . . ?
C18 C32 B2 C59 151.2(5) . . . . ?
C18 C32 C83 C84 1.8(9) . . . . ?
C18 C71 C87 C84 0.0(10) . . . . ?
C19 N8 C23 C85 172.3(6) . . . . ?
C19 C29 C54 C52 31.9(8) . . . . ?
C19 C29 C54 C66 -148.6(6) . . . . ?
C20 C40 C59 C25 2.2(9) . . . . ?
C20 C40 C59 B2 -168.6(6) . . . . ?
C21 N12 C2 C5 179.2(6) . . . . ?
C21 N12 C2 C38 -2.0(10) . . . . ?
C22 C33 C57 C91 -1.5(9) . . . . ?
C22 C33 B1 C26 -150.9(6) . . . . ?
C22 C33 B1 C37 88.3(7) . . . . ?
C22 C33 B1 C79 -33.8(9) . . . . ?
C23 N8 C19 C29 -133.6(6) . . . . ?
C23 N8 C19 C102 -11.0(10) . . . . ?
C24 C17 C38 C2 -1.9(10) . . . . ?
C24 C21 C31 N11 -177.7(6) . . . . ?
C25 C13 C34 C20 0.0(9) . . . . ?
C25 C59 B2 C6 35.6(7) . . . . ?
C25 C59 B2 C12 -85.4(6) . . . . ?
C25 C59 B2 C32 150.2(5) . . . . ?
C26 C16 C75 C73 0.2(10) . . . . ?
C26 C35 C103 C73 3.4(13) . . . . ?
C27 C42 C55 N10 178.9(7) . . . . ?
C28 N3 C65 C11 0.6(9) . . . . ?
C28 N3 C65 C62 -173.6(6) . . . . ?
C28 C8 C30 C11 3.7(11) . . . . ?
C29 N7 C5 C2 174.7(6) . . . . ?
C29 C19 C102 C97 36.8(7) . . . . ?
C29 C19 C102 C101 -139.6(5) . . . . ?
C29 C54 C66 C116 -2.9(10) . . . . ?
C29 C54 C66 C123 176.8(7) . . . . ?
C30 C8 C28 N3 -1.4(11) . . . . ?
C30 C8 C28 C9 176.3(7) . . . . ?
C30 C11 C65 N3 1.8(10) . . . . ?
C30 C11 C65 C62 175.7(6) . . . . ?
C31 N11 C82 C68 -144.6(6) . . . . ?
C31 N11 C82 C108 -19.7(9) . . . . ?
C31 C21 C24 C17 178.5(6) . . . . ?
C32 C18 C71 C87 0.7(10) . . . . ?
C32 C83 C84 C87 -1.3(11) . . . . ?
C33 C22 C76 C56 -0.4(10) . . . . ?
C33 C57 C91 C56 2.1(12) . . . . ?
C34 C13 C25 C59 0.1(9) . . . . ?
C34 C20 C40 C59 -2.1(10) . . . . ?
C35 C26 B1 C33 38.4(8) . . . . ?
C35 C26 B1 C37 153.9(6) . . . . ?
C35 C26 B1 C79 -83.4(7) . . . . ?
C36 C70 C95 C72 0.0(12) . . . . ?
C37 C72 C95 C70 0.6(12) . . . . ?
C38 C2 C5 N7 179.5(7) . . . . ?
C38 C17 C24 C21 0.4(10) . . . . ?
C39 C41 C89 C92 1.0(11) . . . . ?
C39 C45 C61 N5 172.2(5) . . . . ?
C39 C45 C61 C77 45.6(8) . . . . ?
C39 C96 C128 C92 -1.7(13) . . . . ?
C40 C20 C34 C13 0.9(10) . . . . ?
C40 C59 B2 C6 -154.3(5) . . . . ?
C40 C59 B2 C12 84.7(6) . . . . ?
C40 C59 B2 C32 -39.7(7) . . . . ?
C41 C39 C45 N4 -94.2(8) . . . . ?
C41 C39 C45 C61 24.7(8) . . . . ?
C41 C39 C96 C128 0.6(11) . . . . ?
C41 C39 C96 C130 177.2(8) . . . . ?
C41 C89 C92 C128 -2.0(13) . . . . ?
C42 N9 C85 C23 -178.0(6) . . . . ?
C42 N9 C85 C60 -0.4(10) . . . . ?
C42 C27 C67 C60 -0.8(11) . . . . ?
C44 C6 C14 C53 2.1(10) . . . . ?
C44 C6 B2 C12 -28.2(8) . . . . ?
C44 C6 B2 C32 94.9(7) . . . . ?
C44 C6 B2 C59 -144.3(6) . . . . ?
C44 C74 C86 C53 3.7(13) . . . . ?
C45 N4 C9 C28 170.1(6) . . . . ?
C45 C39 C41 C89 179.4(6) . . . . ?
C45 C39 C96 C128 -179.1(7) . . . . ?
C45 C39 C96 C130 -2.5(12) . . . . ?
C45 C61 C77 C90 37.0(9) . . . . ?
C45 C61 C77 C124 -141.9(7) . . . . ?
C46 N1 C4 C3 179.0(6) . . . . ?
C46 C51 C58 C105 -175.9(6) . . . . ?
C46 C51 C129 C132 176.1(6) . . . . ?
C46 C51 C129 C138 -2.8(10) . . . . ?
C46 C93 C119 C118 -113.0(6) . . . . ?
C46 C93 C119 C120 64.2(7) . . . . ?
C47 C63 C113 C126 -1.2(14) . . . . ?
C47 C68 C82 N11 -179.5(6) . . . . ?
C47 C68 C82 C108 52.4(8) . . . . ?
C47 C104 C131 C126 3.5(16) . . . . ?
C48 C12 B2 C6 154.5(6) . . . . ?
C48 C12 B2 C32 39.0(8) . . . . ?
C48 C12 B2 C59 -84.0(7) . . . . ?
C48 C12 C80 C81 -3.0(10) . . . . ?
C49 C36 C70 C95 0.7(12) . . . . ?
C49 C37 C72 C95 -1.8(10) . . . . ?
C49 C37 B1 C26 148.3(6) . . . . ?
C49 C37 B1 C33 -89.3(7) . . . . ?
C49 C37 B1 C79 31.6(9) . . . . ?
C51 C46 C93 N2 -165.4(7) . . . . ?
C51 C46 C93 C119 72.3(9) . . . . ?
C51 C58 C105 C88 1.8(11) . . . . ?
C51 C129 C132 C88 -2.2(12) . . . . ?
C52 C54 C66 C116 176.6(7) . . . . ?
C52 C54 C66 C123 -3.7(11) . . . . ?
C52 C64 C94 C123 -1.9(12) . . . . ?
C54 C52 C64 C94 -0.5(10) . . . . ?
C54 C66 C123 C94 1.3(14) . . . . ?
C55 N10 C68 C47 -0.1(9) . . . . ?
C55 N10 C68 C82 -123.7(7) . . . . ?
C57 C33 B1 C26 38.6(8) . . . . ?
C57 C33 B1 C37 -82.2(7) . . . . ?
C57 C33 B1 C79 155.7(6) . . . . ?
C58 C51 C129 C132 -0.9(10) . . . . ?
C58 C51 C129 C138 -179.7(7) . . . . ?
C61 N5 C10 C15 175.0(6) . . . . ?
C61 C77 C90 C112 -177.3(7) . . . . ?
C61 C77 C124 C135 179.1(7) . . . . ?
C61 C77 C124 C141 0.5(12) . . . . ?
C62 N2 C93 C46 -166.7(7) . . . . ?
C62 N2 C93 C119 -47.3(9) . . . . ?
C63 C47 C68 N10 -75.7(9) . . . . ?
C63 C47 C68 C82 45.5(10) . . . . ?
C63 C47 C104 C131 -3.4(14) . . . . ?
C63 C47 C104 C140 -176.7(9) . . . . ?
C63 C113 C126 C131 1.2(15) . . . . ?
C64 C52 C54 C29 -177.2(6) . . . . ?
C64 C52 C54 C66 3.3(10) . . . . ?
C64 C94 C123 C66 1.5(15) . . . . ?
C65 N3 C28 C8 -0.8(10) . . . . ?
C65 N3 C28 C9 -178.6(6) . . . . ?
C65 C11 C30 C8 -3.9(11) . . . . ?
C67 C27 C42 N9 -0.7(11) . . . . ?
C67 C27 C42 C55 179.8(7) . . . . ?
C67 C60 C85 N9 -1.1(11) . . . . ?
C67 C60 C85 C23 176.4(7) . . . . ?
C68 N10 C55 C42 174.5(6) . . . . ?
C68 C47 C63 C113 -177.2(8) . . . . ?
C68 C47 C104 C131 176.1(9) . . . . ?
C68 C47 C104 C140 2.8(14) . . . . ?
C68 C82 C108 C107 -129.9(5) . . . . ?
C68 C82 C108 C109 50.2(7) . . . . ?
C70 C36 C49 C37 -2.1(11) . . . . ?
C71 C18 C32 B2 169.6(6) . . . . ?
C71 C18 C32 C83 -1.5(8) . . . . ?
C72 C37 C49 C36 2.5(10) . . . . ?
C72 C37 B1 C26 -41.0(9) . . . . ?
C72 C37 B1 C33 81.4(8) . . . . ?
C72 C37 B1 C79 -157.7(6) . . . . ?
C75 C16 C26 C35 0.7(9) . . . . ?
C75 C16 C26 B1 -171.4(6) . . . . ?
C75 C73 C103 C35 -2.4(12) . . . . ?
C76 C22 C33 C57 0.7(9) . . . . ?
C76 C22 C33 B1 -170.2(6) . . . . ?
C76 C56 C91 C57 -1.8(12) . . . . ?
C77 C90 C112 C127 -3.4(13) . . . . ?
C77 C124 C135 C127 -0.1(13) . . . . ?
C78 C69 C81 C80 0.8(13) . . . . ?
B2 C6 C14 C53 175.1(6) . . . . ?
B2 C6 C44 C74 -173.8(6) . . . . ?
B2 C12 C48 C78 171.8(6) . . . . ?
B2 C12 C80 C81 -172.2(6) . . . . ?
B2 C32 C83 C84 -169.4(6) . . . . ?
C79 C114 C115 C133 -4.0(16) . . . . ?
C79 C125 C137 C133 3.6(15) . . . . ?
C80 C12 C48 C78 2.5(10) . . . . ?
C80 C12 B2 C6 -37.2(8) . . . . ?
C80 C12 B2 C32 -152.7(6) . . . . ?
C80 C12 B2 C59 84.3(7) . . . . ?
C81 C69 C78 C48 -1.3(13) . . . . ?
C82 N11 C31 C21 178.2(6) . . . . ?
C82 C108 C109 C110 179.9(5) . . . . ?
C83 C32 B2 C6 82.4(7) . . . . ?
C83 C32 B2 C12 -156.4(6) . . . . ?
C83 C32 B2 C59 -38.4(8) . . . . ?
C83 C84 C87 C71 0.3(10) . . . . ?
C85 N9 C42 C27 1.3(10) . . . . ?
C85 N9 C42 C55 -179.2(6) . . . . ?
C85 C60 C67 C27 1.7(11) . . . . ?
C89 C92 C128 C96 2.5(14) . . . . ?
C90 C77 C124 C135 0.2(11) . . . . ?
C90 C77 C124 C141 -178.4(7) . . . . ?
C90 C112 C127 C135 3.5(14) . . . . ?
C91 C56 C76 C22 0.9(10) . . . . ?
C93 N2 C62 C65 173.7(7) . . . . ?
C93 C46 C51 C58 59.8(9) . . . . ?
C93 C46 C51 C129 -117.0(8) . . . . ?
C93 C119 C120 C121 -177.2(6) . . . . ?
C96 C39 C41 C89 -0.3(10) . . . . ?
C96 C39 C45 N4 85.5(8) . . . . ?
C96 C39 C45 C61 -155.7(6) . . . . ?
C97 C98 C99 C100 0.0 . . . . ?
C98 C97 C102 C19 -176.4(5) . . . . ?
C98 C97 C102 C101 0.0 . . . . ?
C98 C99 C100 C101 0.0 . . . . ?
C99 C100 C101 C102 0.0 . . . . ?
C99 C100 C101 C139 -172.3(8) . . . . ?
C100 C101 C102 C19 176.3(5) . . . . ?
C100 C101 C102 C97 0.0 . . . . ?
C102 C19 C29 N7 174.0(5) . . . . ?
C102 C19 C29 C54 45.9(8) . . . . ?
C102 C97 C98 C99 0.0 . . . . ?
C103 C73 C75 C16 0.6(10) . . . . ?
B1 C26 C35 C103 170.0(7) . . . . ?
B1 C33 C57 C91 169.6(6) . . . . ?
B1 C37 C49 C36 173.8(7) . . . . ?
B1 C37 C72 C95 -173.1(7) . . . . ?
B1 C79 C114 C115 177.9(8) . . . . ?
B1 C79 C125 C137 -177.9(8) . . . . ?
C104 C47 C63 C113 2.2(13) . . . . ?
C104 C47 C68 N10 104.9(9) . . . . ?
C104 C47 C68 C82 -133.9(8) . . . . ?
C105 C88 C132 C129 5.7(14) . . . . ?
C106 C107 C108 C82 -179.9(5) . . . . ?
C106 C107 C108 C109 0.0 . . . . ?
C107 C106 C111 C110 0.0 . . . . ?
C107 C108 C109 C110 0.0 . . . . ?
C108 C109 C110 C111 0.0 . . . . ?
C109 C110 C111 C106 0.0 . . . . ?
C111 C106 C107 C108 0.0 . . . . ?
C111 C106 C107 C134 -179.3(6) . . . . ?
C112 C127 C135 C124 -1.7(14) . . . . ?
C113 C126 C131 C104 -2.4(17) . . . . ?
C114 C79 B1 C26 -88.5(8) . . . . ?
C114 C79 B1 C33 148.3(7) . . . . ?
C114 C79 B1 C37 32.8(10) . . . . ?
C114 C79 C125 C137 -4.1(12) . . . . ?
C114 C115 C133 C137 3.1(17) . . . . ?
C115 C133 C137 C125 -2.9(17) . . . . ?
C116 C66 C123 C94 -179.0(9) . . . . ?
C117 C118 C119 C93 177.1(6) . . . . ?
C117 C118 C119 C120 0.0 . . . . ?
C118 C117 C122 C121 0.0 . . . . ?
C118 C119 C120 C121 0.0 . . . . ?
C119 C120 C121 C122 0.0 . . . . ?
C120 C121 C122 C117 0.0 . . . . ?
C122 C117 C118 C119 0.0 . . . . ?
C122 C117 C118 C136 -176.6(8) . . . . ?
C124 C77 C90 C112 1.6(12) . . . . ?
C125 C79 B1 C26 84.8(8) . . . . ?
C125 C79 B1 C33 -38.5(9) . . . . ?
C125 C79 B1 C37 -153.9(7) . . . . ?
C125 C79 C114 C115 4.2(12) . . . . ?
C129 C51 C58 C105 1.0(10) . . . . ?
C130 C96 C128 C92 -178.3(10) . . . . ?
C132 C88 C105 C58 -5.4(13) . . . . ?
C134 C107 C108 C82 -0.6(7) . . . . ?
C134 C107 C108 C109 179.2(6) . . . . ?
C136 C118 C119 C93 -6.3(8) . . . . ?
C136 C118 C119 C120 176.6(8) . . . . ?
C138 C129 C132 C88 176.6(8) . . . . ?
C139 C101 C102 C19 -11.4(8) . . . . ?
C139 C101 C102 C97 172.3(8) . . . . ?
C140 C104 C131 C126 176.8(11) . . . . ?
C141 C124 C135 C127 178.5(8) . . . . ?

loop_
_smtbx_masks_void_nr
_smtbx_masks_void_average_x
_smtbx_masks_void_average_y
_smtbx_masks_void_average_z
_smtbx_masks_void_volume
_smtbx_masks_void_count_electrons
_smtbx_masks_void_content
1 -0.245 0.268 0.243 1391.5 281.3 '15 CH3OH'
2 -0.658 -0.232 0.757 1391.5 279.3 '15 CH3OH'
